data_7701218
loop_
_publ_author_name
'Fowler, Jonathan M.'
'Britton, Edward'
'Pask, Christopher M.'
'Willans, Charlotte E.'
'Hardie, Michaele J.'

_publ_section_title
;
 Cyclotriveratrylene-tethered trinuclear palladium(ii)-NHC complexes;
 reversal of site selectivity in Suzuki-Miyaura reactions.
;
_journal_issue 39
_journal_name_full 'Dalton transactions (Cambridge, England : 2003)'
_journal_page_first 14687
_journal_page_last 14695
_journal_paper_doi 10.1039/c9dt03400e
_journal_volume 48
_journal_year 2019
_chemical_formula_moiety '2(C66 H59 Cl3 I6 N9 O6 Pd3), 5.5(C4 H8 O2)'
_chemical_formula_sum 'C154 H162 Cl6 I12 N18 O23 Pd6'
_chemical_formula_weight 5006.91
_chemical_name_systematic
;
tris-(3-chloropyridyl)(methyl(cyclotriguaiacylenyl)methylbenzimidazol-2-ylidene)palladium(II) iodide dioxane clathrate
;
_space_group_crystal_system triclinic
_space_group_IT_number 2
_space_group_name_Hall '-P 1'
_space_group_name_H-M_alt 'P -1'
_symmetry_space_group_name_Hall '-P 1'
_symmetry_space_group_name_H-M 'P -1'
_atom_sites_solution_hydrogens geom
_audit_creation_date 2018-04-04
_audit_creation_method
;
Olex2 1.2
(compiled 2017.08.10 svn.r3458 for OlexSys, GUI svn.r5381)
;
_audit_update_record
;
2019-03-25 deposited with the CCDC.    2019-09-16 downloaded from the CCDC.
;
_cell_angle_alpha 99.360(3)
_cell_angle_beta 97.234(3)
_cell_angle_gamma 103.156(3)
_cell_formula_units_Z 2
_cell_length_a 18.4409(5)
_cell_length_b 21.9443(8)
_cell_length_c 23.7505(8)
_cell_measurement_reflns_used 14205
_cell_measurement_temperature 120.1(4)
_cell_measurement_theta_max 73.4570
_cell_measurement_theta_min 3.4050
_cell_volume 9100.6(5)
_computing_cell_refinement 'CrysAlisPro 1.171.38.46 (Rigaku OD, 2015)'
_computing_data_collection 'CrysAlisPro 1.171.38.46 (Rigaku OD, 2015)'
_computing_data_reduction 'CrysAlisPro 1.171.38.46 (Rigaku OD, 2015)'
_computing_molecular_graphics 'Olex2 (Dolomanov et al., 2009)'
_computing_publication_material 'Olex2 (Dolomanov et al., 2009)'
_computing_structure_refinement 'ShelXL (Sheldrick, 2015)'
_diffrn_ambient_environment N~2~
_diffrn_ambient_temperature 120.1(4)
_diffrn_detector 'CCD plate'
_diffrn_detector_area_resol_mean 5.3095
_diffrn_detector_type Atlas
_diffrn_measured_fraction_theta_full 0.964
_diffrn_measured_fraction_theta_max 0.926
_diffrn_measurement_details
;
List of Runs (angles in degrees, time in seconds):

  # Type    Start    End  Width  t~exp~   \w     \q     \k     \f   Frames
#--------------------------------------------------------------------------
  1  \w   -102.00 -11.00   1.00   16.50    --  -38.50 -65.00 -94.47   91
  2  \w    -59.00  31.00   1.00   16.50    --  -38.50  37.00-180.00   90
  3  \w   -107.00 -12.00   1.00   16.50    --  -38.50 -64.00  23.41   95
  4  \w     38.00  66.00   1.00   16.50    --   42.71  37.00  30.00   28
  5  \w      9.00  70.00   1.00   16.50    --   42.71 -65.00 110.38   61
  6  \w      0.00  70.00   1.00   16.50    --   42.71 -64.00 -27.67   70
  7  \w     -5.00  70.00   1.00   16.50    --   42.71 -65.00-170.78   75
  8  \w     36.00 108.00   1.00   66.00    --  104.98 -65.00 -28.03   72
  9  \w     63.00  98.00   1.00   66.00    --  104.98 -64.00  29.59   35
 10  \w     61.00  99.00   1.00   66.00    --  104.98 -65.00 -71.35   38
 11  \w     38.00 100.00   1.00   66.00    --  104.98 -65.00 162.78   62
 12  \w     84.00 143.00   1.00   66.00    --  104.98  30.00-120.00   59
 13  \w     62.00 106.00   1.00   66.00    --  104.98 -65.00-166.51   44
 14  \w     65.00 166.00   1.00   66.00    --  104.98  15.00-180.00  101
 15  \w     65.00  96.00   1.00   66.00    --  104.98 -65.00 106.51   31
 16  \w     32.00 126.00   1.00   66.00    --  104.98 -30.00-150.00   94
 17  \w     66.00  96.00   1.00   66.00    --  104.98 -65.00-116.75   30
 18  \w     33.00 107.00   1.00   66.00    --  104.98 -30.00 -30.00   74
 19  \w     44.00  92.00   1.00   66.00    --  104.98 -65.00 134.76   48
 20  \w    140.00 175.00   1.00   66.00    --  104.98  45.00-120.00   35
 21  \w     68.00 117.00   1.00   66.00    --  104.98 -64.00  53.65   49
;
_diffrn_measurement_device 'four-circle diffractometer'
_diffrn_measurement_device_type 'SuperNova, Dual, Cu at zero, Atlas'
_diffrn_measurement_method '\w scans'
_diffrn_orient_matrix_type 'CrysAlisPro convention (1999,Acta A55,543-557)'
_diffrn_orient_matrix_UB_11 -0.0085115000
_diffrn_orient_matrix_UB_12 -0.0686741000
_diffrn_orient_matrix_UB_13 -0.0324330000
_diffrn_orient_matrix_UB_21 -0.0081208000
_diffrn_orient_matrix_UB_22 0.0222289000
_diffrn_orient_matrix_UB_23 -0.0582265000
_diffrn_orient_matrix_UB_31 0.0862549000
_diffrn_orient_matrix_UB_32 0.0141310000
_diffrn_orient_matrix_UB_33 0.0027352000
_diffrn_radiation_monochromator mirror
_diffrn_radiation_probe x-ray
_diffrn_radiation_type CuK\a
_diffrn_radiation_wavelength 1.54184
_diffrn_reflns_av_R_equivalents 0.0929
_diffrn_reflns_av_unetI/netI 0.1323
_diffrn_reflns_Laue_measured_fraction_full 0.964
_diffrn_reflns_Laue_measured_fraction_max 0.926
_diffrn_reflns_limit_h_max 21
_diffrn_reflns_limit_h_min -15
_diffrn_reflns_limit_k_max 25
_diffrn_reflns_limit_k_min -27
_diffrn_reflns_limit_l_max 28
_diffrn_reflns_limit_l_min -29
_diffrn_reflns_number 71312
_diffrn_reflns_point_group_measured_fraction_full 0.964
_diffrn_reflns_point_group_measured_fraction_max 0.926
_diffrn_reflns_theta_full 67.684
_diffrn_reflns_theta_max 74.228
_diffrn_reflns_theta_min 3.116
_diffrn_source 'micro-focus sealed X-ray tube'
_diffrn_source_type 'SuperNova (Cu) X-ray Source'
_exptl_absorpt_coefficient_mu 22.001
_exptl_absorpt_correction_T_max 0.539
_exptl_absorpt_correction_T_min 0.386
_exptl_absorpt_correction_type gaussian
_exptl_absorpt_process_details
;
CrysAlisPro 1.171.38.46 (Rigaku Oxford Diffraction, 2015)
Numerical absorption correction based on gaussian integration over
            a multifaceted crystal model
Empirical absorption correction using spherical harmonics,
 implemented in SCALE3 ABSPACK scaling algorithm.
;
_exptl_crystal_density_diffrn 1.827
_exptl_crystal_description block
_exptl_crystal_F_000 4820
_exptl_crystal_size_max 0.07
_exptl_crystal_size_mid 0.06
_exptl_crystal_size_min 0.05
_refine_diff_density_max 2.821
_refine_diff_density_min -1.461
_refine_diff_density_rms 0.193
_refine_ls_extinction_method none
_refine_ls_goodness_of_fit_ref 1.018
_refine_ls_hydrogen_treatment constr
_refine_ls_matrix_type full
_refine_ls_number_parameters 1931
_refine_ls_number_reflns 34313
_refine_ls_number_restraints 57
_refine_ls_restrained_S_all 1.018
_refine_ls_R_factor_all 0.1618
_refine_ls_R_factor_gt 0.0805
_refine_ls_shift/su_max 0.001
_refine_ls_shift/su_mean 0.000
_refine_ls_structure_factor_coef Fsqd
_refine_ls_weighting_details 'w=1/[\s^2^(Fo^2^)+(0.0936P)^2^+39.5615P] where P=(Fo^2^+2Fc^2^)/3'
_refine_ls_weighting_scheme calc
_refine_ls_wR_factor_gt 0.1836
_refine_ls_wR_factor_ref 0.2330
_reflns_Friedel_coverage 0.000
_reflns_number_gt 18012
_reflns_number_total 34313
_reflns_threshold_expression 'I > 2\s(I)'
_cod_data_source_file c9dt03400e2.cif
_cod_data_source_block jf5-653
_cod_depositor_comments 'Adding full bibliography for 7701214--7701219.cif.'
_cod_database_code 7701218
_shelx_shelxl_version_number 2014/7
_chemical_oxdiff_formula 'C313 H334 Cl12 I24 N36 O48 Pd12 '
_shelx_space_group_comment
;
The symmetry employed for this shelxl refinement is uniquely defined
by the following loop, which should always be used as a source of
symmetry information in preference to the above space-group names.
They are only intended as comments.
;
_shelx_estimated_absorpt_t_max 0.406
_shelx_estimated_absorpt_t_min 0.308
_reflns_odcompleteness_completeness 96.56
_reflns_odcompleteness_iscentric 1
_reflns_odcompleteness_theta 66.97
_olex2_refinement_description
;
1. Fixed Uiso
 At 1.2 times of:
  All C(H) groups, All C(H,H) groups
 At 1.5 times of:
  All C(H,H,H) groups
2. Restrained distances
 Cl2-C55
 1.74 with sigma of 0.01
 Cl3-C58
 1.74 with sigma of 0.01
 C168-O25 = C167-O25
 1.46 with sigma of 0.01
 C159-C158 = O27-C159 = O27-C162 = C162-C161 = N4-C45 = O26-C158 = O26-C161
 1.45 with sigma of 0.02
 C153-C150 = O19-C150 = O19-C151 = C152-C151 = O20-C152 = O20-C153
 1.45 with sigma of 0.02
 C164-O24
 1.45 with sigma of 0.02
 O24-C165
 1.45 with sigma of 0.02
 C165-C166
 1.45 with sigma of 0.02
 C166-O23
 1.45 with sigma of 0.02
 O23-C163
 1.45 with sigma of 0.02
 C164-C163
 1.45 with sigma of 0.02
 O21-C155 = O21-C156 = C157-C156 = O22-C157 = C154-O22 = C154-C155
 1.45 with sigma of 0.02
 C53-Cl2
 2.69 with sigma of 0.02
 C57-Cl2
 2.69 with sigma of 0.02
 Cl3-C56
 2.69 with sigma of 0.02
 C61-Cl3
 2.69 with sigma of 0.02
 C158-O27
 2.37 with sigma of 0.04
 C159-C162
 2.37 with sigma of 0.04
 O27-C161
 2.37 with sigma of 0.04
 C162-O26
 2.37 with sigma of 0.04
 C161-C158
 2.37 with sigma of 0.04
 O26-C159
 2.37 with sigma of 0.04
 C154-C157
 2.37 with sigma of 0.04
 C154-O21
 2.37 with sigma of 0.04
 C155-C156
 2.37 with sigma of 0.04
 O21-C157
 2.37 with sigma of 0.04
 C153-O19
 2.37 with sigma of 0.04
 C150-C151
 2.37 with sigma of 0.04
 O19-C152
 2.37 with sigma of 0.04
 C151-O20
 2.37 with sigma of 0.04
 C152-C153
 2.37 with sigma of 0.04
 O20-C150
 2.37 with sigma of 0.04
 C164-C165
 2.37 with sigma of 0.04
 O24-C166
 2.37 with sigma of 0.04
 C166-C163
 2.37 with sigma of 0.04
 O23-C164
 2.37 with sigma of 0.04
 C163-O24
 2.37 with sigma of 0.04
 C165-O23
 2.37 with sigma of 0.04
 C156-O22
 2.37 with sigma of 0.04
 O22-C155
 2.37 with sigma of 0.04
3. Uiso/Uaniso restraints and constraints
Uiso(C165) = Uiso(C166) = Uiso(O23) = Uiso(C163) = Uiso(C164) = Uiso(O24)
Uiso(C162) = Uiso(O27) = Uiso(C159) = Uiso(C158) = Uiso(O26) = Uiso(C161)
4. Others
 Fixed Sof: Cl3(0.5) Cl2(0.5) C53(0.5) H53(0.5) C55(0.5) C57(0.5) H57(0.5)
 C59(0.5) H59(0.5) C60(0.5) H60(0.5) N7(0.5) C54(0.5) H54(0.5) C56(0.5)
 H56(0.5) C58(0.5) C61(0.5) H61(0.5) N6(0.5) C52(0.5) H52(0.5) O27(0.5)
 O26(0.5) C158(0.5) H15A(0.5) H15B(0.5) C161(0.5) H16D(0.5) H16E(0.5) C159(0.5)
 H15C(0.5) H15D(0.5) C162(0.5) H16F(0.5) H16G(0.5) C155(0.5) H15E(0.5)
 H15F(0.5) C156(0.5) H15G(0.5) H15H(0.5) O21(0.5) C157(0.5) H15I(0.5) H15J(0.5)
 O22(0.5) C154(0.5) H15K(0.5) H15L(0.5) O24(0.5) C152(0.5) H15M(0.5) H15N(0.5)
 C153(0.5) H15O(0.5) H15P(0.5) O19(0.5) O23(0.5) C151(0.5) H15Q(0.5) H15R(0.5)
 C164(0.5) H16H(0.5) H16I(0.5) O20(0.5) C163(0.5) H16J(0.5) H16K(0.5) C166(0.5)
 H16L(0.5) H16M(0.5) C150(0.5) H15S(0.5) H15T(0.5) C165(0.5) H16N(0.5) H16O(0.5)
5.a Secondary CH2 refined with riding coordinates:
 C23(H23A,H23B), C9(H9A,H9B), C17(H17A,H17B), C109(H10A,H10B), C92(H92A,H92B),
 C20(H20A,H20B), C78(H78A,H78B), C28(H28A,H28B), C85(H85A,H85B), C94(H94A,H94B),
  C139(H13A,H13B), C142(H14M,H14N), C70(H70A,H70B), C143(H14O,H14P), C148(H14A,
 H14B), C145(H14Q,H14R), C144(H14S,H14T), C149(H14C,H14D), C140(H14I,H14J),
 C146(H14E,H14F), C141(H14K,H14L), C147(H14G,H14H), C138(H13C,H13D), C168(H16P,
 H16Q), C167(H16R,H16S), C158(H15A,H15B), C161(H16D,H16E), C159(H15C,H15D),
 C162(H16F,H16G), C155(H15E,H15F), C156(H15G,H15H), C157(H15I,H15J), C154(H15K,
 H15L), C152(H15M,H15N), C153(H15O,H15P), C151(H15Q,H15R), C164(H16H,H16I),
 C163(H16J,H16K), C166(H16L,H16M), C150(H15S,H15T), C165(H16N,H16O)
5.b Aromatic/amide H refined with riding coordinates:
 C137(H137), C118(H118), C5(H5), C132(H132), C128(H128), C4(H4), C24(H24),
 C12(H12), C15(H15), C113(H113), C129(H129), C90(H90), C7(H7), C136(H136),
 C38(H38), C87(H87), C122(H122), C6(H6), C80(H80), C41(H41), C48(H48),
 C135(H135), C133(H133), C46(H46), C42(H42), C120(H120), C123(H123), C49(H49),
 C27(H27), C116(H116), C75(H75), C72(H72), C83(H83), C114(H114), C130(H130),
 C68(H68), C119(H119), C125(H125), C67(H67), C126(H126), C47(H47), C98(H98),
 C35(H35), C32(H32), C127(H127), C66(H66), C99(H99), C65(H65), C101(H101),
 C104(H104), C100(H100), C33(H33), C106(H106), C34(H34), C103(H103), C102(H102),
  C53(H53), C57(H57), C59(H59), C60(H60), C54(H54), C56(H56), C61(H61), C52(H52)
5.c Fitted hexagon refined as free rotating group:
 C53(C55,C57,C59,C60,N7), C54(C56,C58,C61,N6,C52)
5.d Idealised Me refined as rotating group:
 C16(H16A,H16B,H16C), C111(H11A,H11B,H11C), C93(H93A,H93B,H93C), C2(H2A,H2B,
 H2C), C77(H77A,H77B,H77C), C51(H51A,H51B,H51C), C108(H10C,H10D,H10E), C37(H37A,
 H37B,H37C), C44(H44A,H44B,H44C), C30(H30A,H30B,H30C), C63(H63A,H63B,H63C),
 C96(H96A,H96B,H96C)
;
_olex2_submission_special_instructions 'No special instructions were received'
_oxdiff_exptl_absorpt_empirical_details
;
Empirical correction (ABSPACK) includes:
- Absorption correction using spherical harmonics
- Frame scaling
;
_oxdiff_exptl_absorpt_empirical_full_max 2.557
_oxdiff_exptl_absorpt_empirical_full_min 0.502

loop_
_space_group_symop_operation_xyz
'x, y, z'
'-x, -y, -z'

loop_
_atom_site_label
_atom_site_type_symbol
_atom_site_fract_x
_atom_site_fract_y
_atom_site_fract_z
_atom_site_U_iso_or_equiv
_atom_site_adp_type
_atom_site_occupancy
_atom_site_site_symmetry_order
_atom_site_calc_flag
_atom_site_refinement_flags_posn
_atom_site_refinement_flags_occupancy
_atom_site_disorder_assembly
_atom_site_disorder_group
I2 I 0.73118(5) 0.91776(4) 0.25638(4) 0.0398(2) Uani 1 1 d . . . .
I11 I -0.13776(6) 0.12436(5) 0.27643(4) 0.0418(2) Uani 1 1 d . . . .
I1 I 0.56401(6) 1.07085(5) 0.31599(4) 0.0466(2) Uani 1 1 d . . . .
Pd1 Pd 0.64979(6) 0.99765(5) 0.28362(4) 0.0339(2) Uani 1 1 d . . . .
Pd6 Pd -0.04472(7) 0.05190(5) 0.28904(5) 0.0419(3) Uani 1 1 d . . . .
I8 I 0.26622(7) 0.10999(6) 0.03490(5) 0.0591(3) Uani 1 1 d . . . .
Pd3 Pd 0.19912(7) 0.74141(5) 0.37593(5) 0.0435(3) Uani 1 1 d . . . .
I5 I 0.14924(7) 0.82420(5) 0.32539(6) 0.0612(3) Uani 1 1 d . . . .
I6 I 0.23829(7) 0.64836(5) 0.41645(5) 0.0624(3) Uani 1 1 d . . . .
I3 I 0.23546(7) 0.87804(7) 0.01069(5) 0.0630(3) Uani 1 1 d . . . .
I12 I 0.05372(7) -0.01273(6) 0.30729(5) 0.0638(3) Uani 1 1 d . . . .
I10 I 0.46602(7) 0.22422(6) 0.39385(6) 0.0638(3) Uani 1 1 d . . . .
Pd4 Pd 0.27727(8) 0.22888(6) 0.02554(6) 0.0539(3) Uani 1 1 d . . . .
Pd2 Pd 0.21675(8) 0.75582(8) -0.02954(6) 0.0602(4) Uani 1 1 d . . . .
Pd5 Pd 0.42726(7) 0.32311(7) 0.44676(7) 0.0586(3) Uani 1 1 d . . . .
I7 I 0.28201(9) 0.34250(7) 0.00640(7) 0.0817(4) Uani 1 1 d . . . .
I9 I 0.39855(8) 0.42586(7) 0.49888(8) 0.0880(5) Uani 1 1 d . . . .
I4 I 0.20519(11) 0.63873(8) -0.07756(7) 0.0984(5) Uani 1 1 d . . . .
Cl4 Cl 0.4506(2) 0.95583(18) 0.39463(18) 0.0523(10) Uani 1 1 d . . . .
Cl1 Cl 0.4449(2) 0.9620(2) 0.07461(17) 0.0568(10) Uani 1 1 d . . . .
Cl7 Cl 0.0816(3) 0.0396(2) 0.0834(2) 0.0680(13) Uani 1 1 d . . . .
Cl5 Cl 0.4381(3) 0.2510(3) 0.2486(2) 0.0802(15) Uani 1 1 d . . . .
Cl6 Cl 0.1749(3) 0.1111(3) 0.4221(3) 0.0837(16) Uani 1 1 d . . . .
O3 O 0.6238(5) 0.8324(4) 0.3544(4) 0.038(2) Uani 1 1 d . . . .
O4 O 0.5162(6) 0.7722(5) 0.4059(4) 0.045(3) Uani 1 1 d . . . .
N1 N 0.6327(7) 0.9384(5) 0.3865(5) 0.034(3) Uani 1 1 d . . . .
O6 O 0.1581(7) 0.5776(5) 0.1273(5) 0.052(3) Uani 1 1 d . . . .
O5 O 0.1859(6) 0.5947(5) 0.2456(4) 0.046(3) Uani 1 1 d . . . .
N2 N 0.7139(6) 1.0311(5) 0.4094(4) 0.031(2) Uani 1 1 d . . . .
O10 O 0.3960(6) 0.4516(5) 0.3376(5) 0.053(3) Uani 1 1 d . . . .
O12 O -0.0016(6) 0.2354(5) 0.3993(5) 0.042(2) Uani 1 1 d . . . .
N17 N -0.0668(7) 0.0384(6) 0.4087(5) 0.040(3) Uani 1 1 d . . . .
O1 O 0.4252(6) 0.7325(6) 0.0019(5) 0.052(3) Uani 1 1 d . . . .
O8 O 0.0735(7) 0.2594(5) 0.0552(5) 0.053(3) Uani 1 1 d . . . .
O9 O 0.3814(6) 0.4311(5) 0.2209(6) 0.056(3) Uani 1 1 d . . . .
N10 N 0.2968(8) 0.8108(6) 0.4225(5) 0.046(3) Uani 1 1 d . . . .
N18 N 0.0021(8) 0.1336(7) 0.4080(6) 0.049(3) Uani 1 1 d . . . .
O11 O 0.1188(7) 0.3163(6) 0.4706(5) 0.056(3) Uani 1 1 d . . . .
O2 O 0.5554(7) 0.8089(6) 0.0647(5) 0.061(3) Uani 1 1 d . . . .
N19 N -0.0525(8) 0.0239(6) 0.1987(5) 0.047(3) Uani 1 1 d . . . .
O7 O -0.0322(6) 0.1891(6) 0.1049(5) 0.055(3) Uani 1 1 d . . . .
O18 O 0.1764(9) 1.2120(7) 0.3108(6) 0.082(4) Uani 1 1 d . . . .
N3 N 0.6254(7) 1.0065(6) 0.1960(5) 0.042(3) Uani 1 1 d . . . .
N5 N 0.3737(8) 0.8006(7) -0.0413(5) 0.052(3) Uani 1 1 d . . . .
C10 C 0.5808(8) 0.7729(7) 0.3274(5) 0.033(3) Uani 1 1 d . . . .
C1 C 0.6689(7) 0.9894(6) 0.3652(6) 0.029(3) Uani 1 1 d . . . .
N8 N 0.0460(8) 0.6549(6) 0.3547(6) 0.050(3) Uani 1 1 d . . . .
C137 C 0.3171(9) 0.8127(7) 0.4801(7) 0.043(4) Uani 1 1 d . . . .
H137 H 0.2883 0.7823 0.4982 0.052 Uiso 1 1 calc R . . .
O14 O 0.3419(9) 0.7941(7) 0.1523(5) 0.077(4) Uani 1 1 d . . . .
N9 N 0.0993(7) 0.6442(6) 0.2794(6) 0.049(3) Uani 1 1 d . . . .
C3 C 0.7050(8) 1.0075(7) 0.4610(6) 0.033(3) Uani 1 1 d . . . .
C8 C 0.6537(8) 0.9508(7) 0.4467(6) 0.034(3) Uani 1 1 d . . . .
N15 N 0.5750(9) 0.4007(7) 0.4324(7) 0.064(4) Uani 1 1 d . . . .
C118 C -0.1211(9) -0.0063(7) 0.1658(6) 0.045(4) Uani 1 1 d . . . .
H118 H -0.1635 -0.0165 0.1847 0.054 Uiso 1 1 calc R . . .
C40 C 0.4591(9) 0.7143(8) 0.0500(6) 0.044(4) Uani 1 1 d . . . .
C18 C 0.3736(10) 0.5833(7) 0.2143(6) 0.042(4) Uani 1 1 d . . . .
C23 C 0.5712(8) 0.6520(7) 0.1917(6) 0.041(3) Uani 1 1 d . . . .
H23A H 0.5573 0.6049 0.1865 0.049 Uiso 1 1 calc R . . .
H23B H 0.6264 0.6660 0.1926 0.049 Uiso 1 1 calc R . . .
N4 N 0.3008(8) 0.7915(8) -0.1242(6) 0.061(4) Uani 1 1 d D . . .
C5 C 0.7176(9) 1.0020(7) 0.5594(6) 0.038(3) Uani 1 1 d . . . .
H5 H 0.7382 1.0191 0.5991 0.046 Uiso 1 1 calc R . . .
C76 C 0.0007(9) 0.2503(7) 0.1331(7) 0.043(4) Uani 1 1 d . . . .
N13 N 0.3802(10) 0.2598(8) 0.0853(7) 0.067(4) Uani 1 1 d . . . .
O13 O 0.4089(9) 0.8297(7) 0.2700(6) 0.075(4) Uani 1 1 d . . . .
N14 N 0.4868(8) 0.4003(6) 0.3637(6) 0.055(4) Uani 1 1 d . . . .
C11 C 0.5233(9) 0.7394(7) 0.3549(6) 0.039(3) Uani 1 1 d . . . .
N11 N 0.1598(9) 0.1861(8) -0.0832(6) 0.064(4) Uani 1 1 d . . . .
C132 C 0.5548(9) 0.9899(7) 0.1681(6) 0.038(3) Uani 1 1 d . . . .
H132 H 0.5146 0.9771 0.1885 0.046 Uiso 1 1 calc R . . .
C9 C 0.5831(8) 0.8806(6) 0.3538(6) 0.036(3) Uani 1 1 d . . . .
H9A H 0.5677 0.8852 0.3136 0.043 Uiso 1 1 calc R . . .
H9B H 0.5372 0.8692 0.3714 0.043 Uiso 1 1 calc R . . .
C128 C 0.6806(9) 1.0297(7) 0.1682(6) 0.039(3) Uani 1 1 d . . . .
H128 H 0.7309 1.0439 0.1889 0.046 Uiso 1 1 calc R . . .
O17 O 0.2129(10) 1.2291(8) 0.2031(8) 0.099(6) Uani 1 1 d . . . .
C4 C 0.7405(9) 1.0352(7) 0.5197(6) 0.039(3) Uani 1 1 d . . . .
H4 H 0.7779 1.0747 0.5297 0.047 Uiso 1 1 calc R . . .
C117 C -0.0045(9) 0.1309(8) 0.4649(6) 0.044(4) Uani 1 1 d . . . .
C24 C 0.3134(10) 0.5925(6) 0.2438(6) 0.044(4) Uani 1 1 d . . . .
H24 H 0.3211 0.5995 0.2848 0.052 Uiso 1 1 calc R . . .
C12 C 0.4853(10) 0.6781(8) 0.3279(6) 0.047(4) Uani 1 1 d . . . .
H12 H 0.4480 0.6550 0.3460 0.056 Uiso 1 1 calc R . . .
C15 C 0.5952(8) 0.7434(7) 0.2759(6) 0.038(3) Uani 1 1 d . . . .
H15 H 0.6336 0.7655 0.2581 0.046 Uiso 1 1 calc R . . .
N12 N 0.1115(9) 0.1854(8) -0.0051(6) 0.060(4) Uani 1 1 d . . . .
C131 C 0.5385(9) 0.9906(8) 0.1098(7) 0.046(4) Uani 1 1 d . . . .
C16 C 0.4606(9) 0.7383(8) 0.4349(7) 0.048(4) Uani 1 1 d . . . .
H16A H 0.4115 0.7244 0.4092 0.072 Uiso 1 1 calc GR . . .
H16B H 0.4567 0.7665 0.4703 0.072 Uiso 1 1 calc GR . . .
H16C H 0.4757 0.7009 0.4449 0.072 Uiso 1 1 calc GR . . .
C113 C -0.0644(9) 0.0545(9) 0.5179(7) 0.051(4) Uani 1 1 d . . . .
H113 H -0.0925 0.0132 0.5202 0.061 Uiso 1 1 calc R . . .
C89 C 0.0319(8) 0.2911(7) 0.3843(7) 0.041(4) Uani 1 1 d . . . .
C129 C 0.6683(10) 1.0339(8) 0.1113(7) 0.051(4) Uani 1 1 d . . . .
H129 H 0.7090 1.0501 0.0925 0.061 Uiso 1 1 calc R . . .
C90 C 0.0019(9) 0.3066(8) 0.3342(8) 0.047(4) Uani 1 1 d . . . .
H90 H -0.0406 0.2770 0.3098 0.057 Uiso 1 1 calc R . . .
C7 C 0.6314(9) 0.9145(8) 0.4884(6) 0.042(4) Uani 1 1 d . . . .
H7 H 0.5963 0.8738 0.4788 0.050 Uiso 1 1 calc R . . .
C88 C 0.0954(9) 0.3348(8) 0.4205(8) 0.050(4) Uani 1 1 d . . . .
C22 C 0.5305(8) 0.6710(7) 0.1398(6) 0.042(4) Uani 1 1 d . . . .
C136 C 0.3779(10) 0.8576(7) 0.5119(7) 0.050(4) Uani 1 1 d . . . .
H136 H 0.3908 0.8583 0.5521 0.060 Uiso 1 1 calc R . . .
C17 C 0.4466(9) 0.5821(7) 0.2494(6) 0.044(4) Uani 1 1 d . . . .
H17A H 0.4735 0.5575 0.2246 0.052 Uiso 1 1 calc R . . .
H17B H 0.4351 0.5594 0.2813 0.052 Uiso 1 1 calc R . . .
C38 C 0.5616(9) 0.7305(8) 0.1276(6) 0.044(4) Uani 1 1 d . . . .
H38 H 0.6069 0.7568 0.1512 0.053 Uiso 1 1 calc R . . .
C87 C 0.1253(10) 0.3914(8) 0.4029(7) 0.054(4) Uani 1 1 d . . . .
H87 H 0.1684 0.4209 0.4268 0.065 Uiso 1 1 calc R . . .
C84 C 0.1993(10) 0.4593(7) 0.3026(8) 0.049(4) Uani 1 1 d . . . .
C122 C 0.0080(10) 0.0357(8) 0.1732(7) 0.050(4) Uani 1 1 d . . . .
H122 H 0.0563 0.0559 0.1961 0.060 Uiso 1 1 calc R . . .
C73 C 0.0727(9) 0.3801(7) 0.1802(7) 0.041(3) Uani 1 1 d . . . .
C74 C 0.0171(8) 0.3461(7) 0.2061(7) 0.039(3) Uani 1 1 d . . . .
C6 C 0.6655(9) 0.9438(7) 0.5449(6) 0.043(4) Uani 1 1 d . . . .
H6 H 0.6520 0.9224 0.5752 0.052 Uiso 1 1 calc R . . .
C14 C 0.5534(8) 0.6799(7) 0.2486(6) 0.037(3) Uani 1 1 d . . . .
C71 C 0.0566(8) 0.2859(7) 0.1078(6) 0.037(3) Uani 1 1 d . . . .
C81 C 0.3176(10) 0.4380(7) 0.2451(8) 0.052(4) Uani 1 1 d . . . .
C111 C -0.1112(9) -0.0275(7) 0.3902(8) 0.050(4) Uani 1 1 d . . . .
H11A H -0.0889 -0.0546 0.4124 0.075 Uiso 1 1 calc GR . . .
H11B H -0.1116 -0.0418 0.3489 0.075 Uiso 1 1 calc GR . . .
H11C H -0.1632 -0.0303 0.3969 0.075 Uiso 1 1 calc GR . . .
C80 C 0.2505(9) 0.4400(7) 0.2144(7) 0.047(4) Uani 1 1 d . . . .
H80 H 0.2444 0.4344 0.1734 0.057 Uiso 1 1 calc R . . .
C13 C 0.4985(9) 0.6478(6) 0.2751(7) 0.043(4) Uani 1 1 d . . . .
C39 C 0.5280(10) 0.7522(8) 0.0820(6) 0.049(4) Uani 1 1 d . . . .
C41 C 0.4270(10) 0.6559(7) 0.0618(7) 0.050(4) Uani 1 1 d . . . .
H41 H 0.3800 0.6313 0.0394 0.060 Uiso 1 1 calc R . . .
C112 C -0.0486(9) 0.0709(8) 0.4641(6) 0.044(4) Uani 1 1 d . . . .
C50 C 0.4198(8) 0.8235(8) -0.0805(7) 0.045(4) Uani 1 1 d . . . .
C110 C -0.0356(9) 0.0767(8) 0.3738(6) 0.043(4) Uani 1 1 d . . . .
C109 C 0.0406(9) 0.1885(7) 0.3876(7) 0.041(3) Uani 1 1 d . . . .
H10A H 0.0933 0.2048 0.4083 0.049 Uiso 1 1 calc R . . .
H10B H 0.0412 0.1775 0.3456 0.049 Uiso 1 1 calc R . . .
C19 C 0.3608(10) 0.5748(7) 0.1538(7) 0.050(4) Uani 1 1 d . . . .
C45 C 0.3756(9) 0.8194(8) -0.1316(7) 0.051(4) Uani 1 1 d D . . .
C86 C 0.0958(9) 0.4068(7) 0.3532(6) 0.039(3) Uani 1 1 d . . . .
C79 C 0.1896(9) 0.4504(7) 0.2429(8) 0.046(4) Uani 1 1 d . . . .
C91 C 0.0315(9) 0.3644(7) 0.3178(7) 0.046(4) Uani 1 1 d . . . .
C93 C 0.3681(12) 0.4104(8) 0.1594(9) 0.068(6) Uani 1 1 d . . . .
H93A H 0.3447 0.4397 0.1411 0.102 Uiso 1 1 calc GR . . .
H93B H 0.3344 0.3673 0.1488 0.102 Uiso 1 1 calc GR . . .
H93C H 0.4163 0.4100 0.1462 0.102 Uiso 1 1 calc GR . . .
C134 C 0.4018(8) 0.8993(7) 0.4290(7) 0.041(3) Uani 1 1 d . . . .
C21 C 0.4618(9) 0.6317(7) 0.1060(6) 0.043(4) Uani 1 1 d . . . .
C29 C 0.1096(9) 0.6769(8) 0.3353(8) 0.049(4) Uani 1 1 d . . . .
C92 C -0.0074(9) 0.3769(8) 0.2609(7) 0.048(4) Uani 1 1 d . . . .
H92A H -0.0627 0.3607 0.2576 0.057 Uiso 1 1 calc R . . .
H92B H 0.0036 0.4236 0.2629 0.057 Uiso 1 1 calc R . . .
C82 C 0.3277(10) 0.4488(7) 0.3048(9) 0.056(5) Uani 1 1 d . . . .
C48 C 0.5266(11) 0.8700(8) -0.1186(9) 0.061(5) Uani 1 1 d . . . .
H48 H 0.5792 0.8887 -0.1148 0.073 Uiso 1 1 calc R . . .
C135 C 0.4213(9) 0.9025(8) 0.4867(7) 0.051(4) Uani 1 1 d . . . .
H135 H 0.4634 0.9345 0.5091 0.062 Uiso 1 1 calc R . . .
C133 C 0.3397(9) 0.8542(7) 0.3980(7) 0.047(4) Uani 1 1 d . . . .
H133 H 0.3262 0.8535 0.3579 0.056 Uiso 1 1 calc R . . .
C46 C 0.4037(10) 0.8384(9) -0.1799(7) 0.057(5) Uani 1 1 d . . . .
H46 H 0.3724 0.8336 -0.2161 0.068 Uiso 1 1 calc R . . .
C20 C 0.4207(9) 0.5680(7) 0.1174(7) 0.049(4) Uani 1 1 d . . . .
H20A H 0.3971 0.5387 0.0800 0.059 Uiso 1 1 calc R . . .
H20B H 0.4576 0.5488 0.1375 0.059 Uiso 1 1 calc R . . .
C78 C 0.1174(9) 0.4474(8) 0.2039(8) 0.051(4) Uani 1 1 d . . . .
H78A H 0.0865 0.4706 0.2260 0.061 Uiso 1 1 calc R . . .
H78B H 0.1295 0.4689 0.1715 0.061 Uiso 1 1 calc R . . .
N16 N 0.3438(9) 0.2646(7) 0.4800(8) 0.065(4) Uani 1 1 d . . . .
C36 C 0.0284(9) 0.5993(8) 0.2653(8) 0.052(4) Uani 1 1 d . . . .
C43 C 0.3012(10) 0.7831(8) -0.0705(6) 0.050(4) Uani 1 1 d . . . .
C42 C 0.3977(11) 0.7896(8) 0.0135(7) 0.054(4) Uani 1 1 d . . . .
H42 H 0.3963 0.8140 0.0501 0.064 Uiso 1 1 calc R . . .
O15 O 0.3668(11) 1.0164(10) 0.2202(9) 0.126(7) Uani 1 1 d . . . .
C120 C -0.0662(11) -0.0098(9) 0.0810(7) 0.057(5) Uani 1 1 d . . . .
H120 H -0.0707 -0.0216 0.0402 0.068 Uiso 1 1 calc R . . .
C2 C 0.7605(9) 1.0925(7) 0.4053(6) 0.042(3) Uani 1 1 d . . . .
H2A H 0.7763 1.0896 0.3672 0.063 Uiso 1 1 calc GR . . .
H2B H 0.8053 1.1048 0.4356 0.063 Uiso 1 1 calc GR . . .
H2C H 0.7315 1.1247 0.4101 0.063 Uiso 1 1 calc GR . . .
C25 C 0.2436(10) 0.5915(7) 0.2135(7) 0.045(4) Uani 1 1 d . . . .
O16 O 0.2155(10) 1.0239(11) 0.2233(8) 0.119(7) Uani 1 1 d . . . .
C123 C 0.3763(12) 0.2493(8) 0.1392(9) 0.062(5) Uani 1 1 d . . . .
H123 H 0.3295 0.2290 0.1489 0.075 Uiso 1 1 calc R . . .
C49 C 0.4986(10) 0.8490(8) -0.0717(7) 0.052(4) Uani 1 1 d . . . .
H49 H 0.5303 0.8517 -0.0361 0.063 Uiso 1 1 calc R . . .
C27 C 0.2891(9) 0.5736(7) 0.1237(7) 0.045(4) Uani 1 1 d . . . .
H27 H 0.2811 0.5673 0.0827 0.054 Uiso 1 1 calc R . . .
C28 C 0.1579(10) 0.6497(7) 0.2448(7) 0.051(4) Uani 1 1 d . . . .
H28A H 0.1375 0.6514 0.2047 0.061 Uiso 1 1 calc R . . .
H28B H 0.1987 0.6889 0.2612 0.061 Uiso 1 1 calc R . . .
C116 C 0.0237(9) 0.1798(9) 0.5142(7) 0.051(4) Uani 1 1 d . . . .
H116 H 0.0524 0.2209 0.5120 0.061 Uiso 1 1 calc R . . .
C75 C -0.0177(9) 0.2819(7) 0.1820(7) 0.047(4) Uani 1 1 d . . . .
H75 H -0.0555 0.2593 0.2001 0.057 Uiso 1 1 calc R . . .
C72 C 0.0887(8) 0.3464(8) 0.1305(6) 0.042(4) Uani 1 1 d . . . .
H72 H 0.1257 0.3686 0.1115 0.051 Uiso 1 1 calc R . . .
C77 C -0.0846(10) 0.1537(9) 0.1298(7) 0.055(4) Uani 1 1 d . . . .
H77A H -0.1003 0.1096 0.1079 0.082 Uiso 1 1 calc GR . . .
H77B H -0.1286 0.1717 0.1298 0.082 Uiso 1 1 calc GR . . .
H77C H -0.0629 0.1542 0.1698 0.082 Uiso 1 1 calc GR . . .
C121 C 0.0013(10) 0.0187(9) 0.1127(7) 0.053(4) Uani 1 1 d . . . .
C97 C 0.6094(10) 0.4365(9) 0.3961(9) 0.060(5) Uani 1 1 d . . . .
C83 C 0.2690(10) 0.4587(7) 0.3333(8) 0.052(4) Uani 1 1 d . . . .
H83 H 0.2762 0.4652 0.3744 0.062 Uiso 1 1 calc R . . .
C124 C 0.4416(12) 0.2686(10) 0.1807(8) 0.062(5) Uani 1 1 d . . . .
C114 C -0.0356(11) 0.1031(11) 0.5670(6) 0.070(6) Uani 1 1 d . . . .
H114 H -0.0457 0.0941 0.6034 0.084 Uiso 1 1 calc R . . .
C64 C 0.0830(11) 0.1628(9) -0.0999(8) 0.056(5) Uani 1 1 d . . . .
C62 C 0.1789(9) 0.2008(8) -0.0238(7) 0.049(4) Uani 1 1 d . . . .
C130 C 0.5949(12) 1.0139(9) 0.0818(7) 0.063(5) Uani 1 1 d . . . .
H130 H 0.5841 1.0164 0.0422 0.075 Uiso 1 1 calc R . . .
C31 C -0.0058(10) 0.6046(9) 0.3138(10) 0.064(5) Uani 1 1 d . . . .
C85 C 0.1365(10) 0.4689(8) 0.3361(8) 0.053(4) Uani 1 1 d . . . .
H85A H 0.0994 0.4844 0.3122 0.064 Uiso 1 1 calc R . . .
H85B H 0.1581 0.5020 0.3716 0.064 Uiso 1 1 calc R . . .
C68 C -0.0238(10) 0.1455(8) -0.0490(9) 0.063(5) Uani 1 1 d . . . .
H68 H -0.0446 0.1483 -0.0143 0.076 Uiso 1 1 calc R . . .
C107 C 0.5548(11) 0.4361(9) 0.3517(9) 0.062(5) Uani 1 1 d . . . .
C51 C 0.6140(12) 0.8550(9) 0.1010(9) 0.070(5) Uani 1 1 d . . . .
H51A H 0.6262 0.8927 0.0834 0.105 Uiso 1 1 calc GR . . .
H51B H 0.6585 0.8381 0.1068 0.105 Uiso 1 1 calc GR . . .
H51C H 0.5985 0.8670 0.1384 0.105 Uiso 1 1 calc GR . . .
C94 C 0.4132(10) 0.3893(9) 0.3316(9) 0.064(5) Uani 1 1 d . . . .
H94A H 0.3761 0.3592 0.3472 0.077 Uiso 1 1 calc R . . .
H94B H 0.4120 0.3712 0.2904 0.077 Uiso 1 1 calc R . . .
C119 C -0.1317(12) -0.0227(9) 0.1071(8) 0.063(5) Uani 1 1 d . . . .
H119 H -0.1804 -0.0418 0.0847 0.075 Uiso 1 1 calc R . . .
C139 C 0.3879(16) 0.8748(10) 0.2384(10) 0.091(8) Uani 1 1 d . . . .
H13A H 0.4279 0.9153 0.2499 0.109 Uiso 1 1 calc R . . .
H13B H 0.3408 0.8835 0.2496 0.109 Uiso 1 1 calc R . . .
C125 C 0.5097(12) 0.2998(10) 0.1660(9) 0.070(6) Uani 1 1 d . . . .
H125 H 0.5542 0.3151 0.1944 0.084 Uiso 1 1 calc R . . .
C69 C 0.0511(12) 0.1648(9) -0.0496(8) 0.062(5) Uani 1 1 d . . . .
C115 C 0.0071(13) 0.1643(10) 0.5657(9) 0.071(6) Uani 1 1 d . . . .
C67 C -0.0671(12) 0.1215(9) -0.1026(12) 0.082(7) Uani 1 1 d . . . .
H67 H -0.1199 0.1050 -0.1047 0.099 Uiso 1 1 calc R . . .
C126 C 0.5111(13) 0.3078(10) 0.1113(10) 0.072(6) Uani 1 1 d . . . .
H126 H 0.5574 0.3264 0.0999 0.086 Uiso 1 1 calc R . . .
C47 C 0.4804(12) 0.8644(9) -0.1704(9) 0.069(6) Uani 1 1 d . . . .
H47 H 0.5027 0.8795 -0.2011 0.083 Uiso 1 1 calc R . . .
C98 C 0.6849(12) 0.4708(10) 0.3955(11) 0.079(6) Uani 1 1 d . . . .
H98 H 0.7251 0.4717 0.4252 0.095 Uiso 1 1 calc R . . .
C35 C -0.0036(12) 0.5565(8) 0.2158(10) 0.068(5) Uani 1 1 d . . . .
H35 H 0.0203 0.5531 0.1827 0.082 Uiso 1 1 calc R . . .
C105 C 0.2366(11) 0.1765(10) 0.4674(11) 0.070(6) Uani 1 1 d . . . .
C95 C 0.5013(10) 0.3781(9) 0.4136(9) 0.061(5) Uani 1 1 d . . . .
C32 C -0.0753(11) 0.5678(10) 0.3161(11) 0.077(6) Uani 1 1 d . . . .
H32 H -0.0990 0.5729 0.3492 0.093 Uiso 1 1 calc R . . .
C127 C 0.4451(10) 0.2891(10) 0.0718(9) 0.064(5) Uani 1 1 d . . . .
H127 H 0.4460 0.2973 0.0339 0.077 Uiso 1 1 calc R . . .
C142 C 0.3157(17) 1.0278(18) 0.1737(10) 0.132(14) Uani 1 1 d . . . .
H14M H 0.3142 1.0732 0.1799 0.158 Uiso 1 1 calc R . . .
H14N H 0.3311 1.0161 0.1358 0.158 Uiso 1 1 calc R . . .
C108 C 0.1769(12) 0.3614(12) 0.5129(9) 0.087(7) Uani 1 1 d . . . .
H10C H 0.2222 0.3739 0.4955 0.131 Uiso 1 1 calc GR . . .
H10D H 0.1892 0.3419 0.5459 0.131 Uiso 1 1 calc GR . . .
H10E H 0.1592 0.3993 0.5260 0.131 Uiso 1 1 calc GR . . .
C37 C 0.1436(12) 0.5667(12) 0.0645(8) 0.077(6) Uani 1 1 d . . . .
H37A H 0.1534 0.5258 0.0485 0.116 Uiso 1 1 calc GR . . .
H37B H 0.1768 0.6013 0.0514 0.116 Uiso 1 1 calc GR . . .
H37C H 0.0907 0.5656 0.0511 0.116 Uiso 1 1 calc GR . . .
C66 C -0.0388(14) 0.1196(10) -0.1550(10) 0.082(7) Uani 1 1 d . . . .
H66 H -0.0726 0.1043 -0.1908 0.099 Uiso 1 1 calc R . . .
C99 C 0.6977(15) 0.5015(13) 0.3521(13) 0.096(8) Uani 1 1 d . . . .
H99 H 0.7475 0.5257 0.3522 0.115 Uiso 1 1 calc R . . .
C44 C 0.2364(11) 0.7765(13) -0.1705(8) 0.085(8) Uani 1 1 d . . . .
H44A H 0.2228 0.8159 -0.1765 0.127 Uiso 1 1 calc GR . . .
H44B H 0.1934 0.7477 -0.1600 0.127 Uiso 1 1 calc GR . . .
H44C H 0.2492 0.7557 -0.2062 0.127 Uiso 1 1 calc GR . . .
C30 C 0.0305(12) 0.6759(9) 0.4140(9) 0.069(5) Uani 1 1 d . . . .
H30A H 0.0772 0.7025 0.4387 0.103 Uiso 1 1 calc GR . . .
H30B H 0.0115 0.6384 0.4304 0.103 Uiso 1 1 calc GR . . .
H30C H -0.0075 0.7006 0.4118 0.103 Uiso 1 1 calc GR . . .
C65 C 0.0378(12) 0.1398(10) -0.1546(9) 0.073(6) Uani 1 1 d . . . .
H65 H 0.0585 0.1382 -0.1892 0.087 Uiso 1 1 calc R . . .
C101 C 0.5670(15) 0.4671(11) 0.3063(10) 0.084(7) Uani 1 1 d . . . .
H101 H 0.5270 0.4661 0.2765 0.100 Uiso 1 1 calc R . . .
C63 C 0.2152(11) 0.1977(11) -0.1222(8) 0.075(6) Uani 1 1 d . . . .
H63A H 0.2157 0.1570 -0.1462 0.112 Uiso 1 1 calc GR . . .
H63B H 0.2655 0.2178 -0.0993 0.112 Uiso 1 1 calc GR . . .
H63C H 0.2012 0.2260 -0.1473 0.112 Uiso 1 1 calc GR . . .
C70 C 0.1046(12) 0.2057(9) 0.0568(8) 0.061(5) Uani 1 1 d . . . .
H70A H 0.0705 0.1714 0.0704 0.073 Uiso 1 1 calc R . . .
H70B H 0.1546 0.2180 0.0823 0.073 Uiso 1 1 calc R . . .
C104 C 0.2344(12) 0.1851(12) 0.5256(15) 0.095(9) Uani 1 1 d . . . .
H104 H 0.1987 0.1565 0.5408 0.114 Uiso 1 1 calc R . . .
C143 C 0.2481(17) 0.990(2) 0.1764(13) 0.21(3) Uani 1 1 d . . . .
H14O H 0.2545 0.9485 0.1855 0.248 Uiso 1 1 calc R . . .
H14P H 0.2138 0.9808 0.1388 0.248 Uiso 1 1 calc R . . .
C100 C 0.6403(16) 0.4995(13) 0.3066(12) 0.100(9) Uani 1 1 d . . . .
H100 H 0.6521 0.5206 0.2758 0.120 Uiso 1 1 calc R . . .
C148 C 0.1914(16) 1.2776(11) 0.2427(12) 0.103(9) Uani 1 1 d . . . .
H14A H 0.2210 1.3203 0.2395 0.124 Uiso 1 1 calc R . . .
H14B H 0.1374 1.2753 0.2303 0.124 Uiso 1 1 calc R . . .
C145 C 0.2644(18) 1.0092(16) 0.2709(12) 0.127(12) Uani 1 1 d . . . .
H14Q H 0.2482 1.0213 0.3084 0.153 Uiso 1 1 calc R . . .
H14R H 0.2626 0.9632 0.2641 0.153 Uiso 1 1 calc R . . .
C33 C -0.1078(13) 0.5236(12) 0.2678(14) 0.102(9) Uani 1 1 d . . . .
H33 H -0.1551 0.4952 0.2676 0.122 Uiso 1 1 calc R . . .
C144 C 0.3411(17) 1.0476(19) 0.2706(16) 0.19(2) Uani 1 1 d . . . .
H14S H 0.3402 1.0918 0.2674 0.232 Uiso 1 1 calc R . . .
H14T H 0.3753 1.0490 0.3067 0.232 Uiso 1 1 calc R . . .
C149 C 0.2024(18) 1.2720(10) 0.3006(11) 0.104(9) Uani 1 1 d . . . .
H14C H 0.2573 1.2867 0.3160 0.125 Uiso 1 1 calc R . . .
H14D H 0.1773 1.3010 0.3225 0.125 Uiso 1 1 calc R . . .
C140 C 0.3634(16) 0.7501(10) 0.1831(9) 0.089(8) Uani 1 1 d . . . .
H14I H 0.3253 0.7087 0.1703 0.107 Uiso 1 1 calc R . . .
H14J H 0.4122 0.7437 0.1735 0.107 Uiso 1 1 calc R . . .
C106 C 0.2926(11) 0.2154(10) 0.4461(12) 0.083(7) Uani 1 1 d . . . .
H106 H 0.2944 0.2066 0.4059 0.099 Uiso 1 1 calc R . . .
C96 C 0.6179(12) 0.3922(12) 0.4860(9) 0.090(8) Uani 1 1 d . . . .
H96A H 0.6721 0.4080 0.4862 0.134 Uiso 1 1 calc GR . . .
H96B H 0.6063 0.3468 0.4879 0.134 Uiso 1 1 calc GR . . .
H96C H 0.6037 0.4163 0.5195 0.134 Uiso 1 1 calc GR . . .
C34 C -0.0740(15) 0.5178(11) 0.2169(12) 0.092(8) Uani 1 1 d . . . .
H34 H -0.1001 0.4870 0.1834 0.110 Uiso 1 1 calc R . . .
C146 C 0.1979(19) 1.1662(11) 0.2738(11) 0.111(10) Uani 1 1 d . . . .
H14E H 0.1682 1.1236 0.2770 0.134 Uiso 1 1 calc R . . .
H14F H 0.2517 1.1688 0.2875 0.134 Uiso 1 1 calc R . . .
C103 C 0.2855(14) 0.2362(13) 0.5610(11) 0.090(7) Uani 1 1 d . . . .
H103 H 0.2838 0.2448 0.6013 0.108 Uiso 1 1 calc R . . .
C141 C 0.371(2) 0.7686(10) 0.2431(11) 0.120(11) Uani 1 1 d . . . .
H14K H 0.3194 0.7609 0.2528 0.144 Uiso 1 1 calc R . . .
H14L H 0.3962 0.7394 0.2608 0.144 Uiso 1 1 calc R . . .
C102 C 0.3410(12) 0.2766(11) 0.5383(12) 0.080(6) Uani 1 1 d . . . .
H102 H 0.3763 0.3120 0.5633 0.096 Uiso 1 1 calc R . . .
C147 C 0.190(2) 1.1700(12) 0.2151(13) 0.138(13) Uani 1 1 d . . . .
H14G H 0.2182 1.1421 0.1956 0.165 Uiso 1 1 calc R . . .
H14H H 0.1356 1.1526 0.1978 0.165 Uiso 1 1 calc R . . .
C138 C 0.376(2) 0.8551(11) 0.1762(10) 0.154(17) Uani 1 1 d . . . .
H13C H 0.3463 0.8820 0.1593 0.185 Uiso 1 1 calc R . . .
H13D H 0.4262 0.8652 0.1640 0.185 Uiso 1 1 calc R . . .
Cl3 Cl 0.1117(7) 0.7629(6) 0.1812(5) 0.097(4) Uiso 0.5 1 d D P A 2
Cl2 Cl -0.0695(7) 0.6416(8) 0.0359(7) 0.124(5) Uiso 0.5 1 d D P B 1
C26 C 0.2292(9) 0.5814(7) 0.1534(6) 0.040(3) Uani 1 1 d . . . .
C53 C 0.0675(10) 0.6993(13) 0.0138(7) 0.069(11) Uiso 0.5 1 d D P B 1
H53 H 0.0468 0.6841 -0.0261 0.083 Uiso 0.5 1 calc R P B 1
C55 C 0.0242(8) 0.6834(13) 0.0557(8) 0.063(10) Uiso 0.5 1 d DG P B 1
C57 C 0.0544(10) 0.7057(12) 0.1141(7) 0.066(10) Uiso 0.5 1 d DG P B 1
H57 H 0.0248 0.6949 0.1427 0.079 Uiso 0.5 1 calc R P B 1
C59 C 0.1278(10) 0.7438(12) 0.1306(7) 0.062(10) Uiso 0.5 1 d G P B 1
H59 H 0.1484 0.7591 0.1705 0.074 Uiso 0.5 1 calc R P B 1
C60 C 0.1711(9) 0.7597(12) 0.0887(10) 0.050(8) Uiso 0.5 1 d G P B 1
H60 H 0.2213 0.7857 0.1000 0.060 Uiso 0.5 1 calc R P B 1
N7 N 0.1409(10) 0.7374(12) 0.0303(9) 0.052(8) Uiso 0.5 1 d G P B 1
C54 C 0.0043(12) 0.6750(15) 0.0216(8) 0.092(14) Uiso 0.5 1 d . P A 2
H54 H -0.0449 0.6502 0.0037 0.110 Uiso 0.5 1 calc R P A 2
C56 C 0.0199(10) 0.6985(13) 0.0810(8) 0.068(11) Uiso 0.5 1 d DG P A 2
H56 H -0.0187 0.6897 0.1037 0.082 Uiso 0.5 1 calc R P A 2
C58 C 0.0919(11) 0.7347(13) 0.1071(6) 0.073(11) Uiso 0.5 1 d DG P A 2
C61 C 0.1483(10) 0.7474(13) 0.0738(7) 0.053(9) Uiso 0.5 1 d DG P A 2
H61 H 0.1975 0.7722 0.0917 0.063 Uiso 0.5 1 calc R P A 2
N6 N 0.1327(14) 0.7240(14) 0.0144(7) 0.061(9) Uiso 0.5 1 d G P A 2
C52 C 0.0607(15) 0.6877(15) -0.0117(6) 0.098(16) Uiso 0.5 1 d G P A 2
H52 H 0.0501 0.6717 -0.0523 0.117 Uiso 0.5 1 calc R P A 2
O25 O -0.0328(13) 0.5428(9) 0.4735(9) 0.119(7) Uani 1 1 d D . . .
C168 C 0.0282(16) 0.5645(13) 0.5234(12) 0.124(11) Uani 1 1 d D . . .
H16P H 0.0252 0.6057 0.5460 0.149 Uiso 1 1 calc R . . .
H16Q H 0.0778 0.5708 0.5104 0.149 Uiso 1 1 calc R . . .
C167 C -0.020(3) 0.4861(14) 0.4392(15) 0.22(3) Uani 1 1 d D . . .
H16R H 0.0315 0.4955 0.4291 0.261 Uiso 1 1 calc R . . .
H16S H -0.0573 0.4711 0.4030 0.261 Uiso 1 1 calc R . . .
O27 O 0.3561(16) 0.5056(15) -0.0351(12) 0.096(5) Uiso 0.5 1 d D P . .
O26 O 0.4330(16) 0.5233(15) -0.1219(12) 0.096(5) Uiso 0.5 1 d D P . .
C158 C 0.3549(18) 0.496(2) -0.1348(13) 0.096(5) Uiso 0.5 1 d D P . .
H15A H 0.3447 0.4624 -0.1700 0.116 Uiso 0.5 1 calc R P . .
H15B H 0.3302 0.5296 -0.1448 0.116 Uiso 0.5 1 calc R P . .
C161 C 0.4714(18) 0.542(2) -0.0635(14) 0.096(5) Uiso 0.5 1 d D P . .
H16D H 0.4716 0.5864 -0.0477 0.116 Uiso 0.5 1 calc R P . .
H16E H 0.5245 0.5391 -0.0619 0.116 Uiso 0.5 1 calc R P . .
C159 C 0.3188(18) 0.469(2) -0.0914(14) 0.096(5) Uiso 0.5 1 d D P . .
H15C H 0.3215 0.4242 -0.0944 0.116 Uiso 0.5 1 calc R P . .
H15D H 0.2649 0.4698 -0.0971 0.116 Uiso 0.5 1 calc R P . .
C162 C 0.4330(17) 0.499(2) -0.0290(15) 0.096(5) Uiso 0.5 1 d D P . .
H16F H 0.4339 0.4545 -0.0437 0.116 Uiso 0.5 1 calc R P . .
H16G H 0.4577 0.5119 0.0121 0.116 Uiso 0.5 1 calc R P . .
C155 C 0.9024(16) 0.7209(18) 0.3193(14) 0.065(10) Uiso 0.5 1 d D P . .
H15E H 0.9041 0.6758 0.3171 0.079 Uiso 0.5 1 calc R P . .
H15F H 0.9416 0.7473 0.3519 0.079 Uiso 0.5 1 calc R P . .
C156 C 0.781(2) 0.677(2) 0.2841(15) 0.112(18) Uiso 0.5 1 d D P . .
H15G H 0.7900 0.6357 0.2898 0.134 Uiso 0.5 1 calc R P . .
H15H H 0.7277 0.6757 0.2863 0.134 Uiso 0.5 1 calc R P . .
O21 O 0.8291(18) 0.7274(17) 0.3303(13) 0.123(13) Uiso 0.5 1 d D P . .
C157 C 0.795(2) 0.6867(19) 0.2274(13) 0.080(12) Uiso 0.5 1 d D P . .
H15I H 0.8152 0.6516 0.2087 0.097 Uiso 0.5 1 calc R P . .
H15J H 0.7479 0.6866 0.2029 0.097 Uiso 0.5 1 calc R P . .
O22 O 0.850(3) 0.747(2) 0.2334(19) 0.20(2) Uiso 0.5 1 d D P . .
C154 C 0.919(2) 0.740(3) 0.2657(18) 0.16(3) Uiso 0.5 1 d D P . .
H15K H 0.9576 0.7817 0.2744 0.192 Uiso 0.5 1 calc R P . .
H15L H 0.9387 0.7081 0.2426 0.192 Uiso 0.5 1 calc R P . .
O24 O 0.2565(16) 0.7524(13) 0.5875(12) 0.089(5) Uiso 0.5 1 d D P C 2
C152 C 0.6944(19) 1.2555(16) 0.3514(15) 0.075(12) Uiso 0.5 1 d D P D 1
H15M H 0.6706 1.2402 0.3833 0.091 Uiso 0.5 1 calc R P D 1
H15N H 0.7115 1.2205 0.3296 0.091 Uiso 0.5 1 calc R P D 1
C153 C 0.7921(16) 1.3266(17) 0.3235(14) 0.063(10) Uiso 0.5 1 d D P D 1
H15O H 0.8391 1.3611 0.3366 0.076 Uiso 0.5 1 calc R P D 1
H15P H 0.8052 1.2885 0.3033 0.076 Uiso 0.5 1 calc R P D 1
O19 O 0.6735(16) 1.2932(15) 0.2634(11) 0.094(9) Uiso 0.5 1 d D P D 1
O23 O 0.2636(16) 0.6997(15) 0.6855(11) 0.089(5) Uiso 0.5 1 d D P C 2
C151 C 0.6408(17) 1.277(2) 0.3128(15) 0.089(14) Uiso 0.5 1 d D P D 1
H15Q H 0.5935 1.2428 0.2996 0.107 Uiso 0.5 1 calc R P D 1
H15R H 0.6282 1.3149 0.3342 0.107 Uiso 0.5 1 calc R P D 1
C164 C 0.1881(17) 0.729(2) 0.6093(17) 0.089(5) Uiso 0.5 1 d D P C 2
H16H H 0.1457 0.7125 0.5764 0.107 Uiso 0.5 1 calc R P C 2
H16I H 0.1769 0.7653 0.6346 0.107 Uiso 0.5 1 calc R P C 2
O20 O 0.7579(19) 1.3114(19) 0.3740(13) 0.147(16) Uiso 0.5 1 d D P D 1
C163 C 0.1931(17) 0.6792(18) 0.6419(17) 0.089(5) Uiso 0.5 1 d D P C 2
H16J H 0.1930 0.6395 0.6152 0.107 Uiso 0.5 1 calc R P C 2
H16K H 0.1487 0.6702 0.6616 0.107 Uiso 0.5 1 calc R P C 2
C166 C 0.3275(16) 0.715(2) 0.6571(14) 0.089(5) Uiso 0.5 1 d D P C 2
H16L H 0.3587 0.6844 0.6623 0.107 Uiso 0.5 1 calc R P C 2
H16M H 0.3588 0.7582 0.6762 0.107 Uiso 0.5 1 calc R P C 2
C150 C 0.740(2) 1.3466(18) 0.2841(18) 0.118(19) Uiso 0.5 1 d D P D 1
H15S H 0.7643 1.3586 0.2511 0.142 Uiso 0.5 1 calc R P D 1
H15T H 0.7259 1.3841 0.3042 0.142 Uiso 0.5 1 calc R P D 1
C165 C 0.308(2) 0.714(2) 0.5961(14) 0.089(5) Uiso 0.5 1 d D P C 2
H16N H 0.3547 0.7301 0.5805 0.107 Uiso 0.5 1 calc R P C 2
H16O H 0.2851 0.6692 0.5753 0.107 Uiso 0.5 1 calc R P C 2

loop_
_atom_site_aniso_label
_atom_site_aniso_U_11
_atom_site_aniso_U_22
_atom_site_aniso_U_33
_atom_site_aniso_U_23
_atom_site_aniso_U_13
_atom_site_aniso_U_12
I2 0.0426(6) 0.0447(5) 0.0377(5) 0.0115(4) 0.0166(4) 0.0145(4)
I11 0.0429(6) 0.0469(5) 0.0397(5) 0.0136(4) 0.0163(4) 0.0110(4)
I1 0.0572(6) 0.0599(6) 0.0327(5) 0.0123(4) 0.0111(4) 0.0308(5)
Pd1 0.0421(6) 0.0386(5) 0.0247(5) 0.0095(4) 0.0098(4) 0.0131(4)
Pd6 0.0509(7) 0.0473(6) 0.0367(6) 0.0166(5) 0.0227(5) 0.0170(5)
I8 0.0703(8) 0.0618(7) 0.0539(7) 0.0187(5) 0.0232(6) 0.0222(6)
Pd3 0.0471(7) 0.0380(6) 0.0467(6) 0.0071(5) 0.0129(5) 0.0112(5)
I5 0.0554(7) 0.0481(6) 0.0882(9) 0.0218(6) 0.0180(6) 0.0202(5)
I6 0.0696(8) 0.0427(6) 0.0686(8) 0.0135(5) -0.0073(6) 0.0098(5)
I3 0.0566(7) 0.0944(9) 0.0460(6) 0.0199(6) 0.0187(5) 0.0257(6)
I12 0.0770(8) 0.0846(8) 0.0565(7) 0.0332(6) 0.0376(6) 0.0463(7)
I10 0.0647(8) 0.0593(7) 0.0683(8) 0.0175(6) 0.0113(6) 0.0140(6)
Pd4 0.0566(8) 0.0590(8) 0.0572(8) 0.0187(6) 0.0290(6) 0.0215(6)
Pd2 0.0482(8) 0.0887(10) 0.0458(7) 0.0177(7) 0.0112(6) 0.0166(7)
Pd5 0.0433(8) 0.0564(8) 0.0773(9) 0.0217(7) 0.0056(6) 0.0114(6)
I7 0.0938(11) 0.0643(8) 0.0928(10) 0.0277(7) 0.0134(8) 0.0246(7)
I9 0.0673(9) 0.0704(9) 0.1254(13) 0.0085(9) 0.0350(9) 0.0136(7)
I4 0.1061(13) 0.0903(11) 0.0803(10) -0.0041(8) 0.0162(9) 0.0022(9)
Cl4 0.051(2) 0.042(2) 0.064(3) 0.0026(18) 0.0185(19) 0.0118(17)
Cl1 0.059(3) 0.078(3) 0.037(2) 0.0143(19) 0.0015(17) 0.027(2)
Cl7 0.081(3) 0.087(3) 0.058(3) 0.030(2) 0.046(2) 0.036(3)
Cl5 0.107(4) 0.090(4) 0.062(3) 0.018(3) 0.022(3) 0.055(3)
Cl6 0.057(3) 0.066(3) 0.136(5) 0.034(3) 0.016(3) 0.021(2)
O3 0.043(6) 0.030(5) 0.046(6) 0.015(4) 0.010(4) 0.014(4)
O4 0.047(6) 0.050(6) 0.034(6) 0.002(5) 0.010(5) 0.006(5)
N1 0.044(7) 0.026(6) 0.036(6) 0.016(5) 0.006(5) 0.011(5)
O6 0.059(8) 0.052(7) 0.046(6) 0.012(5) 0.006(5) 0.017(6)
O5 0.060(7) 0.037(6) 0.045(6) 0.011(5) 0.016(5) 0.015(5)
N2 0.032(6) 0.043(7) 0.022(5) 0.008(5) 0.008(4) 0.013(5)
O10 0.048(7) 0.042(6) 0.069(8) 0.013(5) 0.000(6) 0.014(5)
O12 0.043(6) 0.033(5) 0.057(7) 0.011(5) 0.017(5) 0.015(4)
N17 0.035(7) 0.058(8) 0.044(7) 0.026(6) 0.023(6) 0.024(6)
O1 0.058(7) 0.062(7) 0.038(6) 0.020(5) 0.011(5) 0.008(6)
O8 0.068(8) 0.049(6) 0.050(7) 0.018(5) 0.032(6) 0.015(6)
O9 0.052(7) 0.047(7) 0.075(9) 0.016(6) 0.019(6) 0.018(5)
N10 0.059(9) 0.048(8) 0.038(7) 0.008(6) 0.010(6) 0.026(7)
N18 0.049(8) 0.059(9) 0.044(8) 0.020(7) 0.019(6) 0.015(7)
O11 0.057(8) 0.064(8) 0.045(7) 0.015(6) 0.004(5) 0.009(6)
O2 0.074(9) 0.061(8) 0.044(7) 0.023(6) 0.009(6) -0.005(6)
N19 0.063(9) 0.053(8) 0.034(7) 0.014(6) 0.029(6) 0.014(7)
O7 0.054(7) 0.057(7) 0.053(7) 0.006(6) 0.026(6) 0.003(6)
O18 0.104(12) 0.072(9) 0.089(10) 0.018(8) 0.056(9) 0.037(8)
N3 0.048(8) 0.048(7) 0.037(7) 0.012(6) 0.012(6) 0.021(6)
N5 0.051(9) 0.072(10) 0.034(7) 0.012(7) 0.004(6) 0.020(7)
C10 0.036(8) 0.043(8) 0.025(7) 0.012(6) 0.002(5) 0.019(6)
C1 0.035(8) 0.025(6) 0.034(7) 0.011(5) 0.009(6) 0.016(6)
N8 0.043(8) 0.049(8) 0.066(9) 0.015(7) 0.019(7) 0.016(6)
C137 0.053(10) 0.031(8) 0.043(9) 0.008(6) 0.010(7) 0.005(7)
O14 0.107(12) 0.077(10) 0.046(7) 0.006(7) 0.013(7) 0.025(8)
N9 0.035(8) 0.045(8) 0.064(9) 0.002(7) 0.005(6) 0.011(6)
C3 0.046(9) 0.042(8) 0.026(7) 0.019(6) 0.018(6) 0.027(7)
C8 0.043(9) 0.036(8) 0.025(7) 0.004(6) 0.010(6) 0.014(6)
N15 0.053(10) 0.048(8) 0.093(12) 0.031(8) 0.025(8) -0.001(7)
C118 0.051(10) 0.050(9) 0.039(8) 0.015(7) 0.031(7) 0.007(8)
C40 0.040(9) 0.052(10) 0.032(8) 0.000(7) -0.006(6) 0.007(7)
C18 0.072(11) 0.032(7) 0.035(8) 0.015(6) 0.019(7) 0.023(7)
C23 0.037(9) 0.044(8) 0.050(9) 0.011(7) 0.017(7) 0.023(7)
N4 0.053(10) 0.096(12) 0.042(8) 0.018(8) 0.009(7) 0.032(8)
C5 0.069(11) 0.036(8) 0.018(6) 0.009(6) 0.014(6) 0.025(7)
C76 0.050(10) 0.047(9) 0.042(9) 0.020(7) 0.009(7) 0.024(7)
N13 0.080(12) 0.065(10) 0.071(11) 0.014(8) 0.028(9) 0.038(9)
O13 0.095(11) 0.063(9) 0.071(9) 0.017(7) 0.013(8) 0.023(8)
N14 0.060(10) 0.041(8) 0.061(9) 0.018(7) 0.001(7) 0.008(7)
C11 0.056(10) 0.042(8) 0.027(7) 0.017(6) 0.025(7) 0.012(7)
N11 0.059(11) 0.094(12) 0.053(9) 0.020(8) 0.029(7) 0.034(9)
C132 0.046(9) 0.050(9) 0.028(7) 0.015(6) 0.006(6) 0.024(7)
C9 0.042(9) 0.036(8) 0.035(8) 0.015(6) 0.017(6) 0.010(6)
C128 0.040(9) 0.051(9) 0.027(7) 0.009(6) 0.013(6) 0.012(7)
O17 0.125(14) 0.086(11) 0.129(14) 0.057(10) 0.078(12) 0.056(10)
C4 0.049(9) 0.038(8) 0.029(7) 0.002(6) 0.005(6) 0.012(7)
C117 0.058(10) 0.052(9) 0.030(8) 0.010(7) 0.014(7) 0.024(8)
C24 0.073(12) 0.019(7) 0.035(8) 0.003(6) 0.000(7) 0.009(7)
C12 0.064(11) 0.049(9) 0.033(8) 0.014(7) 0.014(7) 0.019(8)
C15 0.041(9) 0.048(9) 0.035(8) 0.020(7) 0.016(6) 0.017(7)
N12 0.065(11) 0.079(11) 0.054(9) 0.028(8) 0.039(8) 0.028(8)
C131 0.048(10) 0.054(10) 0.039(9) 0.014(7) 0.000(7) 0.018(8)
C16 0.056(11) 0.056(10) 0.038(9) 0.016(7) 0.021(7) 0.012(8)
C113 0.047(10) 0.081(12) 0.049(10) 0.035(9) 0.028(8) 0.043(9)
C89 0.035(9) 0.036(8) 0.058(10) 0.009(7) 0.023(7) 0.010(6)
C129 0.065(12) 0.055(10) 0.038(9) 0.021(7) 0.012(8) 0.016(9)
C90 0.031(9) 0.047(9) 0.067(11) 0.009(8) 0.014(7) 0.011(7)
C7 0.045(9) 0.054(9) 0.039(8) 0.021(7) 0.025(7) 0.019(7)
C88 0.035(10) 0.052(10) 0.068(12) 0.016(8) 0.013(8) 0.014(8)
C22 0.041(9) 0.032(8) 0.044(9) -0.017(6) 0.011(7) 0.004(6)
C136 0.074(12) 0.034(8) 0.044(9) 0.005(7) 0.010(8) 0.017(8)
C17 0.062(11) 0.034(8) 0.035(8) 0.009(6) 0.001(7) 0.017(7)
C38 0.043(9) 0.051(9) 0.031(8) 0.002(7) 0.005(6) 0.002(7)
C87 0.055(11) 0.046(10) 0.053(11) -0.009(8) 0.019(8) 0.006(8)
C84 0.051(11) 0.029(8) 0.067(12) 0.013(7) 0.012(8) 0.007(7)
C122 0.049(10) 0.052(10) 0.054(10) 0.016(8) 0.018(8) 0.015(8)
C73 0.050(10) 0.035(8) 0.045(9) 0.012(7) 0.010(7) 0.018(7)
C74 0.029(8) 0.034(7) 0.063(10) 0.024(7) 0.013(7) 0.014(6)
C6 0.067(11) 0.044(9) 0.037(8) 0.023(7) 0.022(7) 0.032(8)
C14 0.041(9) 0.039(8) 0.041(8) 0.016(6) 0.016(6) 0.016(6)
C71 0.042(9) 0.033(7) 0.043(8) 0.014(6) 0.025(7) 0.009(6)
C81 0.063(12) 0.023(7) 0.067(12) 0.007(7) 0.001(9) 0.010(7)
C111 0.049(10) 0.043(9) 0.074(12) 0.029(8) 0.031(9) 0.019(8)
C80 0.058(11) 0.039(8) 0.055(10) 0.026(7) 0.018(8) 0.017(8)
C13 0.053(10) 0.024(7) 0.052(9) 0.005(6) 0.005(7) 0.013(7)
C39 0.064(11) 0.056(10) 0.030(8) 0.016(7) 0.018(7) 0.014(8)
C41 0.064(11) 0.040(9) 0.042(9) -0.003(7) 0.019(8) 0.007(8)
C112 0.051(10) 0.067(11) 0.037(8) 0.026(8) 0.027(7) 0.037(8)
C50 0.030(9) 0.078(11) 0.044(9) 0.030(8) 0.022(7) 0.029(8)
C110 0.046(9) 0.066(10) 0.042(8) 0.030(8) 0.033(7) 0.038(8)
C109 0.045(9) 0.040(8) 0.044(9) 0.006(7) 0.018(7) 0.018(7)
C19 0.077(13) 0.032(8) 0.049(10) 0.008(7) 0.024(9) 0.021(8)
C45 0.062(12) 0.067(11) 0.037(9) 0.022(8) 0.014(8) 0.031(9)
C86 0.055(10) 0.031(7) 0.031(8) 0.004(6) 0.012(7) 0.010(7)
C79 0.055(10) 0.023(7) 0.063(11) 0.012(7) 0.008(8) 0.011(7)
C91 0.051(10) 0.041(9) 0.051(10) 0.000(7) 0.009(7) 0.025(7)
C93 0.092(15) 0.033(9) 0.099(16) 0.025(9) 0.053(12) 0.025(9)
C134 0.028(8) 0.045(9) 0.049(9) 0.015(7) 0.005(6) 0.003(6)
C21 0.066(11) 0.041(8) 0.028(7) 0.002(6) 0.008(7) 0.033(8)
C29 0.041(10) 0.048(9) 0.065(11) 0.021(8) 0.008(8) 0.019(7)
C92 0.047(10) 0.046(9) 0.066(11) 0.025(8) 0.029(8) 0.025(8)
C82 0.061(12) 0.025(8) 0.080(13) 0.010(8) 0.012(10) 0.007(7)
C48 0.051(11) 0.053(11) 0.093(15) 0.028(10) 0.034(10) 0.023(9)
C135 0.048(10) 0.050(10) 0.053(10) -0.010(8) -0.005(8) 0.028(8)
C133 0.049(10) 0.044(9) 0.057(10) 0.024(8) 0.030(8) 0.012(7)
C46 0.063(12) 0.084(13) 0.047(10) 0.033(9) 0.035(9) 0.039(10)
C20 0.057(11) 0.029(8) 0.052(10) -0.008(7) -0.005(8) 0.012(7)
C78 0.047(10) 0.053(10) 0.068(11) 0.032(9) 0.014(8) 0.026(8)
N16 0.059(11) 0.055(10) 0.090(13) 0.027(9) 0.021(9) 0.022(8)
C36 0.029(9) 0.054(10) 0.071(12) 0.004(9) -0.005(8) 0.023(7)
C43 0.063(12) 0.064(11) 0.029(8) 0.014(7) 0.019(8) 0.019(9)
C42 0.083(13) 0.045(9) 0.027(8) 0.008(7) 0.006(8) 0.006(9)
O15 0.116(15) 0.159(18) 0.122(16) 0.016(14) 0.068(13) 0.058(14)
C120 0.065(13) 0.066(12) 0.040(9) 0.004(8) 0.025(9) 0.015(9)
C2 0.046(9) 0.046(9) 0.038(8) 0.020(7) 0.005(7) 0.012(7)
C25 0.060(11) 0.030(8) 0.047(9) 0.015(7) 0.006(8) 0.011(7)
O16 0.091(13) 0.19(2) 0.108(14) 0.038(14) 0.046(11) 0.067(13)
C123 0.079(14) 0.045(10) 0.077(14) 0.018(9) 0.028(11) 0.033(10)
C49 0.068(12) 0.057(10) 0.051(10) 0.032(8) 0.019(8) 0.035(9)
C27 0.060(11) 0.033(8) 0.040(9) 0.009(6) 0.005(7) 0.011(7)
C28 0.081(13) 0.023(7) 0.049(9) 0.004(6) 0.009(9) 0.017(8)
C116 0.051(10) 0.070(11) 0.044(9) 0.026(8) 0.020(8) 0.023(9)
C75 0.054(10) 0.041(9) 0.048(9) 0.005(7) 0.018(8) 0.010(7)
C72 0.032(9) 0.052(9) 0.043(9) 0.007(7) 0.009(6) 0.009(7)
C77 0.055(11) 0.074(12) 0.042(9) 0.017(8) 0.018(8) 0.021(9)
C121 0.060(12) 0.064(11) 0.048(10) 0.012(8) 0.037(9) 0.023(9)
C97 0.038(11) 0.058(11) 0.080(14) 0.013(10) 0.014(9) 0.006(8)
C83 0.069(12) 0.030(8) 0.062(11) 0.011(7) 0.021(9) 0.017(8)
C124 0.074(14) 0.084(14) 0.045(10) 0.019(9) 0.014(9) 0.048(11)
C114 0.077(14) 0.131(19) 0.014(7) -0.001(9) 0.012(8) 0.057(13)
C64 0.059(12) 0.062(11) 0.058(11) 0.009(9) 0.026(9) 0.029(9)
C62 0.045(10) 0.061(11) 0.045(10) 0.020(8) 0.012(7) 0.012(8)
C130 0.089(15) 0.080(13) 0.030(9) 0.030(9) 0.012(9) 0.026(11)
C31 0.031(10) 0.059(11) 0.099(16) 0.004(10) 0.007(9) 0.012(8)
C85 0.064(12) 0.047(9) 0.052(10) 0.005(8) 0.017(8) 0.021(8)
C68 0.048(11) 0.047(10) 0.085(14) -0.015(10) 0.021(10) 0.009(8)
C107 0.060(13) 0.057(11) 0.065(12) -0.006(9) 0.021(10) 0.013(9)
C51 0.078(14) 0.059(12) 0.066(13) 0.001(10) 0.002(10) 0.018(10)
C94 0.051(12) 0.068(12) 0.075(13) 0.029(10) 0.001(9) 0.014(9)
C119 0.076(13) 0.067(12) 0.044(10) 0.008(9) 0.021(9) 0.013(10)
C139 0.14(2) 0.045(11) 0.086(16) 0.002(11) 0.024(15) 0.026(13)
C125 0.074(14) 0.079(14) 0.061(13) 0.006(11) 0.017(10) 0.031(11)
C69 0.074(14) 0.070(12) 0.053(11) 0.007(9) 0.025(10) 0.037(11)
C115 0.088(16) 0.063(13) 0.067(13) 0.012(10) 0.017(11) 0.030(12)
C67 0.057(13) 0.049(11) 0.14(2) 0.000(13) 0.027(14) 0.022(10)
C126 0.077(16) 0.075(13) 0.088(16) 0.029(12) 0.045(13) 0.042(12)
C47 0.091(16) 0.078(13) 0.084(15) 0.052(11) 0.063(13) 0.061(12)
C98 0.065(15) 0.077(15) 0.099(17) 0.025(13) 0.024(12) 0.014(11)
C35 0.063(13) 0.042(10) 0.090(15) -0.003(10) -0.008(10) 0.018(9)
C105 0.046(12) 0.080(14) 0.096(16) 0.017(12) 0.007(11) 0.042(11)
C95 0.037(11) 0.062(12) 0.077(13) 0.018(10) 0.005(9) 0.002(8)
C32 0.048(13) 0.063(13) 0.111(18) 0.018(13) 0.006(11) -0.003(10)
C127 0.037(11) 0.088(14) 0.074(13) 0.021(11) 0.025(9) 0.015(9)
C142 0.13(2) 0.27(4) 0.063(15) 0.11(2) 0.045(16) 0.11(3)
C108 0.070(15) 0.12(2) 0.062(13) 0.025(13) -0.010(11) 0.012(13)
C37 0.068(14) 0.122(19) 0.044(11) 0.020(11) 0.002(9) 0.030(13)
C66 0.110(19) 0.077(14) 0.073(14) 0.003(11) 0.042(13) 0.045(14)
C99 0.080(18) 0.103(19) 0.12(2) 0.057(17) 0.049(16) 0.017(15)
C44 0.048(12) 0.16(2) 0.046(11) 0.008(13) -0.003(9) 0.044(13)
C30 0.078(14) 0.057(11) 0.082(14) 0.020(10) 0.035(11) 0.023(10)
C65 0.077(15) 0.078(14) 0.068(14) -0.001(11) 0.033(11) 0.030(11)
C101 0.101(19) 0.082(15) 0.081(16) 0.033(13) 0.026(13) 0.032(14)
C63 0.069(14) 0.121(18) 0.045(11) 0.022(11) 0.026(9) 0.034(13)
C70 0.084(14) 0.061(11) 0.051(10) 0.022(9) 0.043(10) 0.022(10)
C104 0.039(13) 0.070(15) 0.18(3) 0.030(17) 0.004(15) 0.017(11)
C143 0.08(2) 0.35(6) 0.10(2) -0.10(3) 0.049(19) -0.03(3)
C100 0.10(2) 0.093(18) 0.10(2) 0.014(15) 0.043(17) -0.004(16)
C148 0.11(2) 0.054(13) 0.13(2) 0.030(14) -0.042(17) 0.013(13)
C145 0.16(3) 0.20(3) 0.095(19) 0.12(2) 0.074(19) 0.10(3)
C33 0.040(13) 0.075(16) 0.18(3) 0.014(18) 0.011(16) 0.010(11)
C144 0.09(2) 0.23(4) 0.17(3) -0.12(3) 0.05(2) -0.03(2)
C149 0.17(3) 0.051(13) 0.081(17) 0.012(12) 0.030(17) 0.000(15)
C140 0.18(3) 0.051(12) 0.060(13) 0.023(10) 0.055(15) 0.040(14)
C106 0.033(12) 0.070(14) 0.14(2) 0.020(14) 0.016(12) 0.014(10)
C96 0.058(14) 0.13(2) 0.074(14) 0.050(14) -0.023(11) 0.001(13)
C34 0.085(18) 0.073(15) 0.11(2) -0.002(14) -0.024(15) 0.032(14)
C146 0.21(3) 0.055(14) 0.079(17) 0.031(12) 0.052(19) 0.026(17)
C103 0.082(18) 0.12(2) 0.091(17) 0.045(16) 0.031(14) 0.052(16)
C141 0.20(3) 0.043(13) 0.091(19) 0.015(12) -0.02(2) 0.016(16)
C102 0.046(13) 0.084(16) 0.11(2) 0.031(14) 0.001(12) 0.025(11)
C147 0.25(4) 0.065(17) 0.11(2) 0.029(16) 0.06(3) 0.04(2)
C138 0.33(5) 0.050(14) 0.059(15) 0.014(12) 0.03(2) 0.01(2)
C26 0.047(10) 0.046(9) 0.027(7) 0.009(6) 0.003(6) 0.012(7)
O25 0.148(19) 0.101(14) 0.131(17) 0.024(13) 0.049(14) 0.065(14)
C168 0.15(3) 0.077(18) 0.16(3) 0.03(2) 0.07(3) 0.05(2)
C167 0.45(8) 0.12(3) 0.17(4) 0.07(3) 0.14(5) 0.19(4)

loop_
_atom_type_symbol
_atom_type_description
_atom_type_scat_dispersion_real
_atom_type_scat_dispersion_imag
_atom_type_scat_source
C C 0.0181 0.0091 'International Tables Vol C Tables 4.2.6.8 and 6.1.1.4'
H H 0.0000 0.0000 'International Tables Vol C Tables 4.2.6.8 and 6.1.1.4'
Cl Cl 0.3639 0.7018 'International Tables Vol C Tables 4.2.6.8 and 6.1.1.4'
I I -0.3257 6.8362 'International Tables Vol C Tables 4.2.6.8 and 6.1.1.4'
N N 0.0311 0.0180 'International Tables Vol C Tables 4.2.6.8 and 6.1.1.4'
O O 0.0492 0.0322 'International Tables Vol C Tables 4.2.6.8 and 6.1.1.4'
Pd Pd 0.1215 3.9337 'International Tables Vol C Tables 4.2.6.8 and 6.1.1.4'

loop_
_exptl_crystal_face_index_h
_exptl_crystal_face_index_k
_exptl_crystal_face_index_l
_exptl_crystal_face_perp_dist
-10 -4 7 0.0429
-11 8 3 0.0198
-6 11 -9 0.0073
3 7 10 0.0213
-6 3 14 0.0411
5 8 7 0.0164
0 -7 -11 0.0183
-5 -11 5 0.0479
11 -7 -1 0.0469
4 3 12 0.0271
-4 6 -13 0.0052
1 -6 -13 0.0197
3 -13 8 0.0460
10 5 -5 0.0131

loop_
_geom_angle_atom_site_label_1
_geom_angle_atom_site_label_2
_geom_angle_atom_site_label_3
_geom_angle
_geom_angle_site_symmetry_1
_geom_angle_site_symmetry_3
I1 Pd1 I2 175.30(5) . .
N3 Pd1 I2 91.4(3) . .
N3 Pd1 I1 92.0(3) . .
C1 Pd1 I2 90.1(3) . .
C1 Pd1 I1 86.5(3) . .
C1 Pd1 N3 178.1(5) . .
I12 Pd6 I11 175.71(7) . .
N19 Pd6 I11 92.3(4) . .
N19 Pd6 I12 90.7(4) . .
C110 Pd6 I11 89.2(4) . .
C110 Pd6 I12 87.8(4) . .
C110 Pd6 N19 178.5(6) . .
I6 Pd3 I5 173.14(7) . .
N10 Pd3 I5 92.9(3) . .
N10 Pd3 I6 93.6(3) . .
C29 Pd3 I5 88.4(5) . .
C29 Pd3 I6 85.2(5) . .
C29 Pd3 N10 178.4(6) . .
I7 Pd4 I8 174.68(8) . .
N13 Pd4 I8 91.2(4) . .
N13 Pd4 I7 93.2(4) . .
C62 Pd4 I8 88.2(5) . .
C62 Pd4 I7 87.5(5) . .
C62 Pd4 N13 175.4(6) . .
I4 Pd2 I3 174.23(7) . .
C43 Pd2 I3 85.5(5) . .
C43 Pd2 I4 89.1(5) . .
C43 Pd2 N7 168.3(7) . .
C43 Pd2 N6 176.6(10) . .
N7 Pd2 I3 87.7(7) . .
N7 Pd2 I4 98.0(7) . .
N6 Pd2 I3 96.6(8) . .
N6 Pd2 I4 88.8(8) . .
I9 Pd5 I10 175.86(7) . .
N16 Pd5 I10 91.6(4) . .
N16 Pd5 I9 92.2(4) . .
C95 Pd5 I10 89.1(6) . .
C95 Pd5 I9 87.2(6) . .
C95 Pd5 N16 177.5(7) . .
C10 O3 C9 112.9(11) . .
C11 O4 C16 114.8(11) . .
C1 N1 C8 109.2(11) . .
C1 N1 C9 126.8(11) . .
C8 N1 C9 124.0(11) . .
C26 O6 C37 117.4(13) . .
C25 O5 C28 114.4(12) . .
C1 N2 C3 109.0(11) . .
C1 N2 C2 124.6(11) . .
C3 N2 C2 126.4(12) . .
C82 O10 C94 112.1(12) . .
C89 O12 C109 110.7(11) . .
C112 N17 C111 124.9(13) . .
C112 N17 C110 109.1(14) . .
C110 N17 C111 126.0(13) . .
C40 O1 C42 116.1(12) . .
C71 O8 C70 114.7(12) . .
C81 O9 C93 115.2(14) . .
C137 N10 Pd3 118.9(10) . .
C133 N10 Pd3 123.1(11) . .
C133 N10 C137 118.0(14) . .
C117 N18 C109 125.9(14) . .
C110 N18 C117 109.1(13) . .
C110 N18 C109 125.0(13) . .
C88 O11 C108 117.7(14) . .
C39 O2 C51 118.9(14) . .
C118 N19 Pd6 119.2(9) . .
C122 N19 Pd6 121.4(12) . .
C122 N19 C118 119.3(13) . .
C77 O7 C76 117.0(12) . .
C149 O18 C146 112.1(17) . .
C132 N3 Pd1 120.6(9) . .
C132 N3 C128 118.6(13) . .
C128 N3 Pd1 120.7(10) . .
C43 N5 C50 106.3(12) . .
C43 N5 C42 126.1(14) . .
C42 N5 C50 127.1(14) . .
O3 C10 C11 119.8(11) . .
O3 C10 C15 120.3(13) . .
C15 C10 C11 119.7(13) . .
N1 C1 Pd1 124.1(10) . .
N2 C1 Pd1 128.4(10) . .
N2 C1 N1 107.4(11) . .
C29 N8 C31 112.6(14) . .
C29 N8 C30 125.5(16) . .
C31 N8 C30 121.8(15) . .
N10 C137 H137 119.6 . .
C136 C137 N10 120.8(14) . .
C136 C137 H137 119.6 . .
C138 O14 C140 114(2) . .
C29 N9 C36 110.2(14) . .
C29 N9 C28 123.1(13) . .
C36 N9 C28 126.1(14) . .
N2 C3 C4 130.1(13) . .
C8 C3 N2 107.8(12) . .
C8 C3 C4 122.2(12) . .
N1 C8 C7 131.3(14) . .
C3 C8 N1 106.5(12) . .
C3 C8 C7 122.2(13) . .
C97 N15 C96 121.5(16) . .
C95 N15 C97 111.7(17) . .
C95 N15 C96 126.8(16) . .
N19 C118 H118 118.6 . .
C119 C118 N19 122.9(14) . .
C119 C118 H118 118.6 . .
O1 C40 C39 120.2(14) . .
C41 C40 O1 118.4(14) . .
C41 C40 C39 121.2(15) . .
C24 C18 C17 118.4(13) . .
C19 C18 C24 117.9(15) . .
C19 C18 C17 123.8(14) . .
H23A C23 H23B 107.7 . .
C22 C23 H23A 108.8 . .
C22 C23 H23B 108.8 . .
C14 C23 H23A 108.8 . .
C14 C23 H23B 108.8 . .
C14 C23 C22 113.7(11) . .
C45 N4 C44 122.8(15) . .
C43 N4 C45 109.4(14) . .
C43 N4 C44 127.8(15) . .
C4 C5 H5 118.8 . .
C4 C5 C6 122.3(14) . .
C6 C5 H5 118.8 . .
O7 C76 C71 116.5(13) . .
O7 C76 C75 126.7(14) . .
C75 C76 C71 116.7(15) . .
C123 N13 Pd4 116.1(14) . .
C127 N13 Pd4 123.2(14) . .
C127 N13 C123 120.7(19) . .
C141 O13 C139 110.8(17) . .
C107 N14 C94 127.0(16) . .
C95 N14 C107 109.5(15) . .
C95 N14 C94 123.5(15) . .
O4 C11 C10 114.3(13) . .
O4 C11 C12 128.3(12) . .
C12 C11 C10 117.4(12) . .
C64 N11 C62 110.7(13) . .
C64 N11 C63 125.9(16) . .
C62 N11 C63 123.3(16) . .
N3 C132 H132 119.4 . .
N3 C132 C131 121.2(14) . .
C131 C132 H132 119.4 . .
O3 C9 H9A 110.4 . .
O3 C9 H9B 110.4 . .
N1 C9 O3 106.7(11) . .
N1 C9 H9A 110.4 . .
N1 C9 H9B 110.4 . .
H9A C9 H9B 108.6 . .
N3 C128 H128 118.5 . .
N3 C128 C129 123.0(15) . .
C129 C128 H128 118.5 . .
C147 O17 C148 112.0(19) . .
C3 C4 H4 122.2 . .
C5 C4 C3 115.7(14) . .
C5 C4 H4 122.2 . .
N18 C117 C116 128.1(16) . .
C112 C117 N18 106.3(14) . .
C112 C117 C116 125.6(14) . .
C18 C24 H24 119.5 . .
C25 C24 C18 121.1(14) . .
C25 C24 H24 119.5 . .
C11 C12 H12 118.2 . .
C11 C12 C13 123.5(15) . .
C13 C12 H12 118.2 . .
C10 C15 H15 119.4 . .
C10 C15 C14 121.1(13) . .
C14 C15 H15 119.5 . .
C62 N12 C69 112.8(14) . .
C62 N12 C70 121.4(16) . .
C69 N12 C70 123.8(14) . .
C132 C131 Cl1 118.7(13) . .
C130 C131 Cl1 121.8(13) . .
C130 C131 C132 119.5(16) . .
O4 C16 H16A 109.5 . .
O4 C16 H16B 109.5 . .
O4 C16 H16C 109.5 . .
H16A C16 H16B 109.5 . .
H16A C16 H16C 109.5 . .
H16B C16 H16C 109.5 . .
C112 C113 H113 122.2 . .
C114 C113 H113 122.2 . .
C114 C113 C112 115.7(18) . .
O12 C89 C90 119.7(14) . .
O12 C89 C88 121.2(15) . .
C90 C89 C88 119.0(14) . .
C128 C129 H129 121.1 . .
C128 C129 C130 117.9(15) . .
C130 C129 H129 121.1 . .
C89 C90 H90 118.8 . .
C89 C90 C91 122.5(16) . .
C91 C90 H90 118.8 . .
C8 C7 H7 123.1 . .
C6 C7 C8 113.9(14) . .
C6 C7 H7 123.1 . .
O11 C88 C89 114.5(14) . .
O11 C88 C87 127.7(16) . .
C87 C88 C89 117.8(16) . .
C38 C22 C23 117.4(13) . .
C38 C22 C21 120.1(15) . .
C21 C22 C23 122.4(14) . .
C137 C136 H136 119.5 . .
C137 C136 C135 121.0(16) . .
C135 C136 H136 119.5 . .
C18 C17 H17A 108.8 . .
C18 C17 H17B 108.8 . .
C18 C17 C13 114.0(12) . .
H17A C17 H17B 107.7 . .
C13 C17 H17A 108.8 . .
C13 C17 H17B 108.8 . .
C22 C38 H38 119.2 . .
C39 C38 C22 121.5(15) . .
C39 C38 H38 119.2 . .
C88 C87 H87 118.4 . .
C86 C87 C88 123.2(16) . .
C86 C87 H87 118.4 . .
C79 C84 C83 119.0(15) . .
C79 C84 C85 122.3(16) . .
C83 C84 C85 118.7(16) . .
N19 C122 H122 119.7 . .
N19 C122 C121 120.6(16) . .
C121 C122 H122 119.7 . .
C74 C73 C78 124.6(14) . .
C72 C73 C74 115.8(14) . .
C72 C73 C78 119.5(14) . .
C73 C74 C92 122.0(13) . .
C73 C74 C75 119.7(14) . .
C75 C74 C92 118.4(13) . .
C5 C6 C7 123.7(13) . .
C5 C6 H6 118.2 . .
C7 C6 H6 118.2 . .
C15 C14 C23 117.7(13) . .
C13 C14 C23 123.2(14) . .
C13 C14 C15 119.1(12) . .
O8 C71 C76 120.2(13) . .
C72 C71 O8 118.9(12) . .
C72 C71 C76 120.6(13) . .
C80 C81 O9 124.9(16) . .
C80 C81 C82 119.6(17) . .
C82 C81 O9 115.3(16) . .
N17 C111 H11A 109.5 . .
N17 C111 H11B 109.5 . .
N17 C111 H11C 109.5 . .
H11A C111 H11B 109.5 . .
H11A C111 H11C 109.5 . .
H11B C111 H11C 109.5 . .
C81 C80 H80 119.4 . .
C81 C80 C79 121.1(16) . .
C79 C80 H80 119.4 . .
C12 C13 C17 116.0(14) . .
C14 C13 C12 119.1(14) . .
C14 C13 C17 124.8(14) . .
O2 C39 C40 115.5(15) . .
O2 C39 C38 126.4(16) . .
C38 C39 C40 118.1(15) . .
C40 C41 H41 119.2 . .
C40 C41 C21 121.6(16) . .
C21 C41 H41 119.2 . .
N17 C112 C117 108.2(12) . .
N17 C112 C113 133.3(16) . .
C117 C112 C113 118.5(16) . .
C45 C50 N5 109.0(13) . .
C45 C50 C49 121.6(14) . .
C49 C50 N5 129.4(14) . .
N17 C110 Pd6 125.2(13) . .
N18 C110 Pd6 127.4(11) . .
N18 C110 N17 107.3(12) . .
O12 C109 N18 105.4(11) . .
O12 C109 H10A 110.7 . .
O12 C109 H10B 110.7 . .
N18 C109 H10A 110.7 . .
N18 C109 H10B 110.7 . .
H10A C109 H10B 108.8 . .
C18 C19 C20 123.4(16) . .
C18 C19 C27 120.1(14) . .
C27 C19 C20 116.4(15) . .
C50 C45 N4 105.6(13) . .
C50 C45 C46 123.5(15) . .
C46 C45 N4 130.9(16) . .
C87 C86 C91 119.3(14) . .
C87 C86 C85 118.7(15) . .
C91 C86 C85 122.0(14) . .
C84 C79 C80 119.0(16) . .
C84 C79 C78 125.1(15) . .
C80 C79 C78 115.8(15) . .
C90 C91 C86 118.2(15) . .
C90 C91 C92 117.9(15) . .
C86 C91 C92 124.0(15) . .
O9 C93 H93A 109.5 . .
O9 C93 H93B 109.5 . .
O9 C93 H93C 109.5 . .
H93A C93 H93B 109.5 . .
H93A C93 H93C 109.5 . .
H93B C93 H93C 109.5 . .
C135 C134 Cl4 120.8(13) . .
C135 C134 C133 120.1(15) . .
C133 C134 Cl4 118.9(12) . .
C22 C21 C20 124.5(14) . .
C41 C21 C22 117.4(15) . .
C41 C21 C20 117.9(15) . .
N8 C29 Pd3 128.4(13) . .
N8 C29 N9 105.6(14) . .
N9 C29 Pd3 126.0(12) . .
C74 C92 C91 114.4(12) . .
C74 C92 H92A 108.7 . .
C74 C92 H92B 108.7 . .
C91 C92 H92A 108.7 . .
C91 C92 H92B 108.7 . .
H92A C92 H92B 107.6 . .
O10 C82 C81 121.7(16) . .
O10 C82 C83 118.2(17) . .
C81 C82 C83 120.1(18) . .
C49 C48 H48 119.0 . .
C47 C48 H48 119.0 . .
C47 C48 C49 122.0(18) . .
C136 C135 H135 121.1 . .
C134 C135 C136 117.8(15) . .
C134 C135 H135 121.1 . .
N10 C133 C134 122.2(15) . .
N10 C133 H133 118.9 . .
C134 C133 H133 118.9 . .
C45 C46 H46 122.9 . .
C47 C46 C45 114.3(17) . .
C47 C46 H46 122.9 . .
C19 C20 C21 111.8(12) . .
C19 C20 H20A 109.3 . .
C19 C20 H20B 109.3 . .
C21 C20 H20A 109.3 . .
C21 C20 H20B 109.3 . .
H20A C20 H20B 107.9 . .
C73 C78 C79 111.8(13) . .
C73 C78 H78A 109.3 . .
C73 C78 H78B 109.3 . .
C79 C78 H78A 109.3 . .
C79 C78 H78B 109.3 . .
H78A C78 H78B 107.9 . .
C106 N16 Pd5 121.6(16) . .
C106 N16 C102 118.3(19) . .
C102 N16 Pd5 120.0(15) . .
C31 C36 N9 107.1(15) . .
C35 C36 N9 129.9(18) . .
C35 C36 C31 123.0(18) . .
N5 C43 Pd2 120.0(11) . .
N4 C43 Pd2 130.3(13) . .
N4 C43 N5 109.6(14) . .
O1 C42 H42 127.8 . .
N5 C42 O1 104.5(12) . .
N5 C42 H42 127.8 . .
C142 O15 C144 100(2) . .
C121 C120 H120 119.5 . .
C121 C120 C119 121.1(16) . .
C119 C120 H120 119.5 . .
N2 C2 H2A 109.5 . .
N2 C2 H2B 109.5 . .
N2 C2 H2C 109.5 . .
H2A C2 H2B 109.5 . .
H2A C2 H2C 109.5 . .
H2B C2 H2C 109.5 . .
C24 C25 O5 116.9(14) . .
C24 C25 C26 121.9(15) . .
C26 C25 O5 120.9(14) . .
C145 O16 C143 94(2) . .
N13 C123 H123 120.4 . .
N13 C123 C124 119.1(18) . .
C124 C123 H123 120.4 . .
C50 C49 H49 122.4 . .
C48 C49 C50 115.2(16) . .
C48 C49 H49 122.4 . .
C19 C27 H27 119.2 . .
C26 C27 C19 121.5(14) . .
C26 C27 H27 119.2 . .
O5 C28 N9 106.2(12) . .
O5 C28 H28A 110.5 . .
O5 C28 H28B 110.5 . .
N9 C28 H28A 110.5 . .
N9 C28 H28B 110.5 . .
H28A C28 H28B 108.7 . .
C117 C116 H116 122.1 . .
C115 C116 C117 115.8(17) . .
C115 C116 H116 122.1 . .
C76 C75 C74 122.3(15) . .
C76 C75 H75 118.8 . .
C74 C75 H75 118.8 . .
C73 C72 H72 117.6 . .
C71 C72 C73 124.8(14) . .
C71 C72 H72 117.6 . .
O7 C77 H77A 109.5 . .
O7 C77 H77B 109.5 . .
O7 C77 H77C 109.5 . .
H77A C77 H77B 109.5 . .
H77A C77 H77C 109.5 . .
H77B C77 H77C 109.5 . .
C122 C121 Cl7 117.3(14) . .
C120 C121 Cl7 123.2(13) . .
C120 C121 C122 119.4(14) . .
N15 C97 C98 135(2) . .
C107 C97 N15 107.2(16) . .
C107 C97 C98 118(2) . .
C84 C83 H83 119.5 . .
C82 C83 C84 121.0(17) . .
C82 C83 H83 119.5 . .
C123 C124 Cl5 119.3(16) . .
C123 C124 C125 119.5(18) . .
C125 C124 Cl5 121.2(16) . .
C113 C114 H114 117.9 . .
C113 C114 C115 124.1(17) . .
C115 C114 H114 117.9 . .
N11 C64 C69 107.3(17) . .
N11 C64 C65 131.7(16) . .
C69 C64 C65 121.0(19) . .
N11 C62 Pd4 130.4(12) . .
N12 C62 Pd4 125.3(13) . .
N12 C62 N11 104.0(15) . .
C131 C130 C129 119.4(15) . .
C131 C130 H130 120.3 . .
C129 C130 H130 120.3 . .
C36 C31 N8 104.5(15) . .
C32 C31 N8 132(2) . .
C32 C31 C36 123(2) . .
C84 C85 C86 112.0(13) . .
C84 C85 H85A 109.2 . .
C84 C85 H85B 109.2 . .
C86 C85 H85A 109.2 . .
C86 C85 H85B 109.2 . .
H85A C85 H85B 107.9 . .
C69 C68 H68 122.9 . .
C69 C68 C67 114.1(19) . .
C67 C68 H68 122.9 . .
C97 C107 N14 105.8(17) . .
C97 C107 C101 125(2) . .
C101 C107 N14 130(2) . .
O2 C51 H51A 109.5 . .
O2 C51 H51B 109.5 . .
O2 C51 H51C 109.5 . .
H51A C51 H51B 109.5 . .
H51A C51 H51C 109.5 . .
H51B C51 H51C 109.5 . .
O10 C94 H94A 110.6 . .
O10 C94 H94B 110.6 . .
N14 C94 O10 105.9(15) . .
N14 C94 H94A 110.6 . .
N14 C94 H94B 110.6 . .
H94A C94 H94B 108.7 . .
C118 C119 C120 116.6(18) . .
C118 C119 H119 121.7 . .
C120 C119 H119 121.7 . .
O13 C139 H13A 108.5 . .
O13 C139 H13B 108.5 . .
O13 C139 C138 114.9(19) . .
H13A C139 H13B 107.5 . .
C138 C139 H13A 108.5 . .
C138 C139 H13B 108.5 . .
C124 C125 H125 120.5 . .
C126 C125 C124 119(2) . .
C126 C125 H125 120.5 . .
N12 C69 C64 104.9(16) . .
C68 C69 N12 130.7(17) . .
C68 C69 C64 124(2) . .
C116 C115 C114 120.2(18) . .
C68 C67 H67 117.8 . .
C68 C67 C66 124(2) . .
C66 C67 H67 117.8 . .
C125 C126 H126 120.2 . .
C125 C126 C127 120(2) . .
C127 C126 H126 120.2 . .
C48 C47 H47 118.3 . .
C46 C47 C48 123.3(16) . .
C46 C47 H47 118.3 . .
C97 C98 H98 120.9 . .
C99 C98 C97 118(2) . .
C99 C98 H98 120.9 . .
C36 C35 H35 122.5 . .
C36 C35 C34 115(2) . .
C34 C35 H35 122.5 . .
C104 C105 Cl6 118.6(19) . .
C104 C105 C106 121(2) . .
C106 C105 Cl6 120(2) . .
N15 C95 Pd5 128.6(15) . .
N15 C95 N14 105.8(15) . .
N14 C95 Pd5 125.5(13) . .
C31 C32 H32 122.6 . .
C33 C32 C31 115(2) . .
C33 C32 H32 122.6 . .
N13 C127 C126 121.9(19) . .
N13 C127 H127 119.1 . .
C126 C127 H127 119.1 . .
O15 C142 H14M 111.0 . .
O15 C142 H14N 111.0 . .
H14M C142 H14N 109.0 . .
C143 C142 O15 104(3) . .
C143 C142 H14M 111.0 . .
C143 C142 H14N 111.0 . .
O11 C108 H10C 109.5 . .
O11 C108 H10D 109.5 . .
O11 C108 H10E 109.5 . .
H10C C108 H10D 109.5 . .
H10C C108 H10E 109.5 . .
H10D C108 H10E 109.5 . .
O6 C37 H37A 109.5 . .
O6 C37 H37B 109.5 . .
O6 C37 H37C 109.5 . .
H37A C37 H37B 109.5 . .
H37A C37 H37C 109.5 . .
H37B C37 H37C 109.5 . .
C67 C66 H66 119.8 . .
C65 C66 C67 120(2) . .
C65 C66 H66 119.8 . .
C98 C99 H99 118.8 . .
C98 C99 C100 122(2) . .
C100 C99 H99 118.8 . .
N4 C44 H44A 109.5 . .
N4 C44 H44B 109.5 . .
N4 C44 H44C 109.5 . .
H44A C44 H44B 109.5 . .
H44A C44 H44C 109.5 . .
H44B C44 H44C 109.5 . .
N8 C30 H30A 109.5 . .
N8 C30 H30B 109.5 . .
N8 C30 H30C 109.5 . .
H30A C30 H30B 109.5 . .
H30A C30 H30C 109.5 . .
H30B C30 H30C 109.5 . .
C64 C65 H65 122.1 . .
C66 C65 C64 115.8(18) . .
C66 C65 H65 122.1 . .
C107 C101 H101 121.9 . .
C100 C101 C107 116(2) . .
C100 C101 H101 121.9 . .
N11 C63 H63A 109.5 . .
N11 C63 H63B 109.5 . .
N11 C63 H63C 109.5 . .
H63A C63 H63B 109.5 . .
H63A C63 H63C 109.5 . .
H63B C63 H63C 109.5 . .
O8 C70 N12 102.4(13) . .
O8 C70 H70A 111.3 . .
O8 C70 H70B 111.3 . .
N12 C70 H70A 111.3 . .
N12 C70 H70B 111.3 . .
H70A C70 H70B 109.2 . .
C105 C104 H104 121.2 . .
C103 C104 C105 118(2) . .
C103 C104 H104 121.2 . .
O16 C143 H14O 110.2 . .
O16 C143 H14P 110.2 . .
C142 C143 O16 108(3) . .
C142 C143 H14O 110.2 . .
C142 C143 H14P 110.2 . .
H14O C143 H14P 108.5 . .
C99 C100 H100 119.8 . .
C101 C100 C99 120(3) . .
C101 C100 H100 119.8 . .
O17 C148 H14A 108.6 . .
O17 C148 H14B 108.6 . .
H14A C148 H14B 107.6 . .
C149 C148 O17 115(2) . .
C149 C148 H14A 108.6 . .
C149 C148 H14B 108.6 . .
O16 C145 H14Q 110.7 . .
O16 C145 H14R 110.7 . .
H14Q C145 H14R 108.8 . .
C144 C145 O16 105(3) . .
C144 C145 H14Q 110.7 . .
C144 C145 H14R 110.7 . .
C32 C33 H33 118.6 . .
C32 C33 C34 123(2) . .
C34 C33 H33 118.6 . .
O15 C144 C145 106(2) . .
O15 C144 H14S 110.5 . .
O15 C144 H14T 110.5 . .
C145 C144 H14S 110.5 . .
C145 C144 H14T 110.5 . .
H14S C144 H14T 108.6 . .
O18 C149 C148 116(2) . .
O18 C149 H14C 108.4 . .
O18 C149 H14D 108.4 . .
C148 C149 H14C 108.4 . .
C148 C149 H14D 108.4 . .
H14C C149 H14D 107.4 . .
O14 C140 H14I 108.8 . .
O14 C140 H14J 108.8 . .
H14I C140 H14J 107.7 . .
C141 C140 O14 114.0(18) . .
C141 C140 H14I 108.8 . .
C141 C140 H14J 108.8 . .
N16 C106 C105 122(2) . .
N16 C106 H106 118.8 . .
C105 C106 H106 118.8 . .
N15 C96 H96A 109.5 . .
N15 C96 H96B 109.5 . .
N15 C96 H96C 109.5 . .
H96A C96 H96B 109.5 . .
H96A C96 H96C 109.5 . .
H96B C96 H96C 109.5 . .
C35 C34 C33 121(2) . .
C35 C34 H34 119.6 . .
C33 C34 H34 119.6 . .
O18 C146 H14E 108.1 . .
O18 C146 H14F 108.1 . .
O18 C146 C147 117(2) . .
H14E C146 H14F 107.3 . .
C147 C146 H14E 108.1 . .
C147 C146 H14F 108.1 . .
C104 C103 H103 119.7 . .
C104 C103 C102 121(3) . .
C102 C103 H103 119.7 . .
O13 C141 C140 120(2) . .
O13 C141 H14K 107.3 . .
O13 C141 H14L 107.3 . .
C140 C141 H14K 107.3 . .
C140 C141 H14L 107.3 . .
H14K C141 H14L 106.9 . .
N16 C102 C103 120(2) . .
N16 C102 H102 120.0 . .
C103 C102 H102 120.0 . .
O17 C147 C146 116(3) . .
O17 C147 H14G 108.2 . .
O17 C147 H14H 108.2 . .
C146 C147 H14G 108.2 . .
C146 C147 H14H 108.2 . .
H14G C147 H14H 107.3 . .
O14 C138 C139 119(2) . .
O14 C138 H13C 107.6 . .
O14 C138 H13D 107.6 . .
C139 C138 H13C 107.6 . .
C139 C138 H13D 107.6 . .
H13C C138 H13D 107.0 . .
O6 C26 C25 117.9(13) . .
O6 C26 C27 124.6(13) . .
C25 C26 C27 117.4(14) . .
C55 C53 H53 120.0 . .
C55 C53 N7 120.0 . .
N7 C53 H53 120.0 . .
C53 C55 Cl2 120.5(9) . .
C57 C55 Cl2 119.3(9) . .
C57 C55 C53 120.0 . .
C55 C57 H57 120.0 . .
C59 C57 C55 120.0 . .
C59 C57 H57 120.0 . .
C57 C59 H59 120.0 . .
C57 C59 C60 120.0 . .
C60 C59 H59 120.0 . .
C59 C60 H60 120.0 . .
C59 C60 N7 120.0 . .
N7 C60 H60 120.0 . .
C53 N7 Pd2 123.1(10) . .
C60 N7 Pd2 116.5(10) . .
C60 N7 C53 120.0 . .
C56 C54 H54 120.0 . .
C56 C54 C52 120.0 . .
C52 C54 H54 120.0 . .
C54 C56 H56 120.0 . .
C58 C56 C54 120.0 . .
C58 C56 H56 120.0 . .
C56 C58 Cl3 120.1(9) . .
C56 C58 C61 120.0 . .
C61 C58 Cl3 119.9(9) . .
C58 C61 H61 120.0 . .
N6 C61 C58 120.0 . .
N6 C61 H61 120.0 . .
C61 N6 Pd2 115.3(11) . .
C61 N6 C52 120.0 . .
C52 N6 Pd2 124.3(11) . .
C54 C52 H52 120.0 . .
N6 C52 C54 120.0 . .
N6 C52 H52 120.0 . .
C167 O25 C168 107(3) . .
O25 C168 H16P 110.1 . .
O25 C168 H16Q 110.1 . .
O25 C168 C167 108(3) . 2_566
H16P C168 H16Q 108.4 . .
C167 C168 H16P 110.1 2_566 .
C167 C168 H16Q 110.1 2_566 .
O25 C167 C168 106(2) . 2_566
O25 C167 H16R 110.4 . .
O25 C167 H16S 110.4 . .
C168 C167 H16R 110.4 2_566 .
C168 C167 H16S 110.4 2_566 .
H16R C167 H16S 108.6 . .
C159 O27 C162 106(2) . .
C158 O26 C161 121(2) . .
O26 C158 H15A 107.8 . .
O26 C158 H15B 107.8 . .
O26 C158 C159 118(2) . .
H15A C158 H15B 107.1 . .
C159 C158 H15A 107.8 . .
C159 C158 H15B 107.8 . .
O26 C161 H16D 109.9 . .
O26 C161 H16E 109.9 . .
O26 C161 C162 109(2) . .
H16D C161 H16E 108.3 . .
C162 C161 H16D 109.9 . .
C162 C161 H16E 109.9 . .
O27 C159 H15C 109.8 . .
O27 C159 H15D 109.8 . .
C158 C159 O27 109(2) . .
C158 C159 H15C 109.8 . .
C158 C159 H15D 109.8 . .
H15C C159 H15D 108.3 . .
O27 C162 C161 106(2) . .
O27 C162 H16F 110.6 . .
O27 C162 H16G 110.6 . .
C161 C162 H16F 110.6 . .
C161 C162 H16G 110.6 . .
H16F C162 H16G 108.7 . .
H15E C155 H15F 108.0 . .
O21 C155 H15E 109.3 . .
O21 C155 H15F 109.3 . .
O21 C155 C154 112(2) . .
C154 C155 H15E 109.3 . .
C154 C155 H15F 109.3 . .
H15G C156 H15H 107.8 . .
O21 C156 H15G 109.0 . .
O21 C156 H15H 109.0 . .
C157 C156 H15G 109.0 . .
C157 C156 H15H 109.0 . .
C157 C156 O21 113(2) . .
C155 O21 C156 100(2) . .
C156 C157 H15I 109.9 . .
C156 C157 H15J 109.9 . .
H15I C157 H15J 108.3 . .
O22 C157 C156 109(2) . .
O22 C157 H15I 109.9 . .
O22 C157 H15J 109.9 . .
C157 O22 C154 106(3) . .
C155 C154 H15K 110.0 . .
C155 C154 H15L 110.0 . .
O22 C154 C155 109(2) . .
O22 C154 H15K 110.0 . .
O22 C154 H15L 110.0 . .
H15K C154 H15L 108.3 . .
C165 O24 C164 111(2) . .
H15M C152 H15N 108.8 . .
C151 C152 H15M 110.6 . .
C151 C152 H15N 110.6 . .
O20 C152 H15M 110.6 . .
O20 C152 H15N 110.6 . .
O20 C152 C151 106(2) . .
H15O C153 H15P 108.1 . .
O20 C153 H15O 109.6 . .
O20 C153 H15P 109.6 . .
C150 C153 H15O 109.6 . .
C150 C153 H15P 109.6 . .
C150 C153 O20 110(2) . .
C151 O19 C150 108(2) . .
C166 O23 C163 110(2) . .
C152 C151 H15Q 109.7 . .
C152 C151 H15R 109.7 . .
O19 C151 C152 110(2) . .
O19 C151 H15Q 109.7 . .
O19 C151 H15R 109.7 . .
H15Q C151 H15R 108.2 . .
O24 C164 H16H 109.0 . .
O24 C164 H16I 109.0 . .
O24 C164 C163 113(2) . .
H16H C164 H16I 107.8 . .
C163 C164 H16H 109.0 . .
C163 C164 H16I 109.0 . .
C152 O20 C153 106(2) . .
O23 C163 H16J 109.7 . .
O23 C163 H16K 109.7 . .
C164 C163 O23 110(2) . .
C164 C163 H16J 109.7 . .
C164 C163 H16K 109.7 . .
H16J C163 H16K 108.2 . .
O23 C166 H16L 108.7 . .
O23 C166 H16M 108.7 . .
O23 C166 C165 114(2) . .
H16L C166 H16M 107.6 . .
C165 C166 H16L 108.7 . .
C165 C166 H16M 108.7 . .
C153 C150 O19 108(2) . .
C153 C150 H15S 110.1 . .
C153 C150 H15T 110.1 . .
O19 C150 H15S 110.1 . .
O19 C150 H15T 110.1 . .
H15S C150 H15T 108.5 . .
O24 C165 C166 109(2) . .
O24 C165 H16N 109.8 . .
O24 C165 H16O 109.8 . .
C166 C165 H16N 109.8 . .
C166 C165 H16O 109.8 . .
H16N C165 H16O 108.2 . .

loop_
_geom_bond_atom_site_label_1
_geom_bond_atom_site_label_2
_geom_bond_distance
_geom_bond_site_symmetry_2
I2 Pd1 2.6113(13) .
I11 Pd6 2.6134(15) .
I1 Pd1 2.5951(14) .
Pd1 N3 2.123(12) .
Pd1 C1 1.969(13) .
Pd6 I12 2.5823(16) .
Pd6 N19 2.110(12) .
Pd6 C110 1.973(15) .
I8 Pd4 2.6184(18) .
Pd3 I5 2.6037(17) .
Pd3 I6 2.5986(16) .
Pd3 N10 2.118(14) .
Pd3 C29 1.937(17) .
I3 Pd2 2.624(2) .
I10 Pd5 2.6160(19) .
Pd4 I7 2.5904(19) .
Pd4 N13 2.121(18) .
Pd4 C62 1.940(17) .
Pd2 I4 2.585(2) .
Pd2 C43 1.968(16) .
Pd2 N7 2.139(15) .
Pd2 N6 2.033(18) .
Pd5 I9 2.588(2) .
Pd5 N16 2.092(16) .
Pd5 C95 1.942(18) .
Cl4 C134 1.738(15) .
Cl1 C131 1.745(17) .
Cl7 C121 1.715(15) .
Cl5 C124 1.724(18) .
Cl6 C105 1.72(2) .
O3 C10 1.369(17) .
O3 C9 1.431(16) .
O4 C11 1.343(16) .
O4 C16 1.441(17) .
N1 C1 1.374(16) .
N1 C8 1.398(17) .
N1 C9 1.421(18) .
O6 C37 1.45(2) .
O6 C26 1.356(18) .
O5 C25 1.392(19) .
O5 C28 1.418(17) .
N2 C1 1.323(17) .
N2 C3 1.419(16) .
N2 C2 1.450(18) .
O10 C82 1.38(2) .
O10 C94 1.46(2) .
O12 C89 1.364(17) .
O12 C109 1.438(16) .
N17 C111 1.46(2) .
N17 C112 1.35(2) .
N17 C110 1.361(18) .
O1 C40 1.392(19) .
O1 C42 1.46(2) .
O8 C71 1.392(17) .
O8 C70 1.43(2) .
O9 C81 1.40(2) .
O9 C93 1.43(2) .
N10 C137 1.364(19) .
N10 C133 1.351(19) .
N18 C117 1.380(19) .
N18 C110 1.36(2) .
N18 C109 1.442(19) .
O11 C88 1.37(2) .
O11 C108 1.44(2) .
O2 C39 1.379(19) .
O2 C51 1.38(2) .
N19 C118 1.36(2) .
N19 C122 1.331(19) .
O7 C76 1.363(19) .
O7 C77 1.357(18) .
O18 C149 1.37(2) .
O18 C146 1.39(3) .
N3 C132 1.326(19) .
N3 C128 1.332(18) .
N5 C50 1.414(19) .
N5 C43 1.36(2) .
N5 C42 1.40(2) .
C10 C11 1.437(19) .
C10 C15 1.375(19) .
N8 C29 1.33(2) .
N8 C31 1.42(2) .
N8 C30 1.49(2) .
C137 H137 0.9500 .
C137 C136 1.36(2) .
O14 C140 1.40(2) .
O14 C138 1.34(3) .
N9 C29 1.37(2) .
N9 C36 1.41(2) .
N9 C28 1.43(2) .
C3 C8 1.34(2) .
C3 C4 1.434(19) .
C8 C7 1.414(19) .
N15 C97 1.38(2) .
N15 C95 1.33(2) .
N15 C96 1.47(2) .
C118 H118 0.9500 .
C118 C119 1.36(2) .
C40 C39 1.40(2) .
C40 C41 1.37(2) .
C18 C24 1.42(2) .
C18 C17 1.50(2) .
C18 C19 1.40(2) .
C23 H23A 0.9900 .
C23 H23B 0.9900 .
C23 C22 1.53(2) .
C23 C14 1.499(19) .
N4 C45 1.421(15) .
N4 C43 1.32(2) .
N4 C44 1.45(2) .
C5 H5 0.9500 .
C5 C4 1.335(19) .
C5 C6 1.37(2) .
C76 C71 1.41(2) .
C76 C75 1.38(2) .
N13 C123 1.35(2) .
N13 C127 1.33(2) .
O13 C139 1.43(3) .
O13 C141 1.37(2) .
N14 C107 1.41(2) .
N14 C94 1.42(2) .
N14 C95 1.37(2) .
C11 C12 1.38(2) .
N11 C64 1.37(2) .
N11 C62 1.38(2) .
N11 C63 1.47(2) .
C132 H132 0.9500 .
C132 C131 1.38(2) .
C9 H9A 0.9900 .
C9 H9B 0.9900 .
C128 H128 0.9500 .
C128 C129 1.36(2) .
O17 C148 1.46(3) .
O17 C147 1.36(3) .
C4 H4 0.9500 .
C117 C112 1.38(2) .
C117 C116 1.41(2) .
C24 H24 0.9500 .
C24 C25 1.39(2) .
C12 H12 0.9500 .
C12 C13 1.40(2) .
C15 H15 0.9500 .
C15 C14 1.43(2) .
N12 C62 1.36(2) .
N12 C69 1.37(2) .
N12 C70 1.50(2) .
C131 C130 1.35(2) .
C16 H16A 0.9800 .
C16 H16B 0.9800 .
C16 H16C 0.9800 .
C113 H113 0.9500 .
C113 C112 1.43(2) .
C113 C114 1.40(3) .
C89 C90 1.38(2) .
C89 C88 1.41(2) .
C129 H129 0.9500 .
C129 C130 1.38(2) .
C90 H90 0.9500 .
C90 C91 1.40(2) .
C7 H7 0.9500 .
C7 C6 1.39(2) .
C88 C87 1.39(2) .
C22 C38 1.39(2) .
C22 C21 1.42(2) .
C136 H136 0.9500 .
C136 C135 1.39(2) .
C17 H17A 0.9900 .
C17 H17B 0.9900 .
C17 C13 1.52(2) .
C38 H38 0.9500 .
C38 C39 1.39(2) .
C87 H87 0.9500 .
C87 C86 1.36(2) .
C84 C79 1.38(2) .
C84 C83 1.40(2) .
C84 C85 1.52(2) .
C122 H122 0.9500 .
C122 C121 1.41(2) .
C73 C74 1.40(2) .
C73 C78 1.50(2) .
C73 C72 1.39(2) .
C74 C92 1.53(2) .
C74 C75 1.40(2) .
C6 H6 0.9500 .
C14 C13 1.38(2) .
C71 C72 1.31(2) .
C81 C80 1.37(2) .
C81 C82 1.38(3) .
C111 H11A 0.9800 .
C111 H11B 0.9800 .
C111 H11C 0.9800 .
C80 H80 0.9500 .
C80 C79 1.42(2) .
C41 H41 0.9500 .
C41 C21 1.40(2) .
C50 C45 1.35(2) .
C50 C49 1.41(2) .
C109 H10A 0.9900 .
C109 H10B 0.9900 .
C19 C20 1.50(2) .
C19 C27 1.41(2) .
C45 C46 1.40(2) .
C86 C91 1.40(2) .
C86 C85 1.54(2) .
C79 C78 1.51(2) .
C91 C92 1.54(2) .
C93 H93A 0.9800 .
C93 H93B 0.9800 .
C93 H93C 0.9800 .
C134 C135 1.36(2) .
C134 C133 1.37(2) .
C21 C20 1.52(2) .
C92 H92A 0.9900 .
C92 H92B 0.9900 .
C82 C83 1.39(2) .
C48 H48 0.9500 .
C48 C49 1.39(2) .
C48 C47 1.38(3) .
C135 H135 0.9500 .
C133 H133 0.9500 .
C46 H46 0.9500 .
C46 C47 1.37(3) .
C20 H20A 0.9900 .
C20 H20B 0.9900 .
C78 H78A 0.9900 .
C78 H78B 0.9900 .
N16 C106 1.33(3) .
N16 C102 1.38(3) .
C36 C31 1.38(3) .
C36 C35 1.35(2) .
C42 H42 0.9500 .
O15 C142 1.45(3) .
O15 C144 1.47(3) .
C120 H120 0.9500 .
C120 C121 1.33(2) .
C120 C119 1.42(2) .
C2 H2A 0.9800 .
C2 H2B 0.9800 .
C2 H2C 0.9800 .
C25 C26 1.39(2) .
O16 C143 1.51(3) .
O16 C145 1.48(3) .
C123 H123 0.9500 .
C123 C124 1.39(3) .
C49 H49 0.9500 .
C27 H27 0.9500 .
C27 C26 1.41(2) .
C28 H28A 0.9900 .
C28 H28B 0.9900 .
C116 H116 0.9500 .
C116 C115 1.37(3) .
C75 H75 0.9500 .
C72 H72 0.9500 .
C77 H77A 0.9800 .
C77 H77B 0.9800 .
C77 H77C 0.9800 .
C97 C107 1.36(3) .
C97 C98 1.43(3) .
C83 H83 0.9500 .
C124 C125 1.40(3) .
C114 H114 0.9500 .
C114 C115 1.40(3) .
C64 C69 1.39(2) .
C64 C65 1.40(3) .
C130 H130 0.9500 .
C31 C32 1.36(3) .
C85 H85A 0.9900 .
C85 H85B 0.9900 .
C68 H68 0.9500 .
C68 C69 1.35(3) .
C68 C67 1.37(3) .
C107 C101 1.38(3) .
C51 H51A 0.9800 .
C51 H51B 0.9800 .
C51 H51C 0.9800 .
C94 H94A 0.9900 .
C94 H94B 0.9900 .
C119 H119 0.9500 .
C139 H13A 0.9900 .
C139 H13B 0.9900 .
C139 C138 1.44(3) .
C125 H125 0.9500 .
C125 C126 1.34(3) .
C67 H67 0.9500 .
C67 C66 1.41(3) .
C126 H126 0.9500 .
C126 C127 1.37(3) .
C47 H47 0.9500 .
C98 H98 0.9500 .
C98 C99 1.34(3) .
C35 H35 0.9500 .
C35 C34 1.39(3) .
C105 C104 1.37(3) .
C105 C106 1.39(3) .
C32 H32 0.9500 .
C32 C33 1.35(3) .
C127 H127 0.9500 .
C142 H14M 0.9900 .
C142 H14N 0.9900 .
C142 C143 1.35(4) .
C108 H10C 0.9800 .
C108 H10D 0.9800 .
C108 H10E 0.9800 .
C37 H37A 0.9800 .
C37 H37B 0.9800 .
C37 H37C 0.9800 .
C66 H66 0.9500 .
C66 C65 1.38(3) .
C99 H99 0.9500 .
C99 C100 1.40(4) .
C44 H44A 0.9800 .
C44 H44B 0.9800 .
C44 H44C 0.9800 .
C30 H30A 0.9800 .
C30 H30B 0.9800 .
C30 H30C 0.9800 .
C65 H65 0.9500 .
C101 H101 0.9500 .
C101 C100 1.38(3) .
C63 H63A 0.9800 .
C63 H63B 0.9800 .
C63 H63C 0.9800 .
C70 H70A 0.9900 .
C70 H70B 0.9900 .
C104 H104 0.9500 .
C104 C103 1.37(3) .
C143 H14O 0.9900 .
C143 H14P 0.9900 .
C100 H100 0.9500 .
C148 H14A 0.9900 .
C148 H14B 0.9900 .
C148 C149 1.39(3) .
C145 H14Q 0.9900 .
C145 H14R 0.9900 .
C145 C144 1.47(4) .
C33 H33 0.9500 .
C33 C34 1.43(4) .
C144 H14S 0.9900 .
C144 H14T 0.9900 .
C149 H14C 0.9900 .
C149 H14D 0.9900 .
C140 H14I 0.9900 .
C140 H14J 0.9900 .
C140 C141 1.40(3) .
C106 H106 0.9500 .
C96 H96A 0.9800 .
C96 H96B 0.9800 .
C96 H96C 0.9800 .
C34 H34 0.9500 .
C146 H14E 0.9900 .
C146 H14F 0.9900 .
C146 C147 1.40(3) .
C103 H103 0.9500 .
C103 C102 1.42(3) .
C141 H14K 0.9900 .
C141 H14L 0.9900 .
C102 H102 0.9500 .
C147 H14G 0.9900 .
C147 H14H 0.9900 .
C138 H13C 0.9900 .
C138 H13D 0.9900 .
Cl3 C58 1.729(8) .
Cl2 C55 1.727(8) .
C53 H53 0.9500 .
C53 C55 1.3900 .
C53 N7 1.3900 .
C55 C57 1.3900 .
C57 H57 0.9500 .
C57 C59 1.3900 .
C59 H59 0.9500 .
C59 C60 1.3900 .
C60 H60 0.9500 .
C60 N7 1.3900 .
C54 H54 0.9500 .
C54 C56 1.3900 .
C54 C52 1.3900 .
C56 H56 0.9500 .
C56 C58 1.3900 .
C58 C61 1.3900 .
C61 H61 0.9500 .
C61 N6 1.3900 .
N6 C52 1.3900 .
C52 H52 0.9500 .
O25 C168 1.461(10) .
O25 C167 1.458(10) .
C168 H16P 0.9900 .
C168 H16Q 0.9900 .
C168 C167 1.52(4) 2_566
C167 C168 1.52(4) 2_566
C167 H16R 0.9900 .
C167 H16S 0.9900 .
O27 C159 1.439(19) .
O27 C162 1.448(19) .
O26 C158 1.400(18) .
O26 C161 1.426(18) .
C158 H15A 0.9900 .
C158 H15B 0.9900 .
C158 C159 1.434(19) .
C161 H16D 0.9900 .
C161 H16E 0.9900 .
C161 C162 1.463(19) .
C159 H15C 0.9900 .
C159 H15D 0.9900 .
C162 H16F 0.9900 .
C162 H16G 0.9900 .
C155 H15E 0.9900 .
C155 H15F 0.9900 .
C155 O21 1.443(19) .
C155 C154 1.454(19) .
C156 H15G 0.9900 .
C156 H15H 0.9900 .
C156 O21 1.453(19) .
C156 C157 1.441(19) .
C157 H15I 0.9900 .
C157 H15J 0.9900 .
C157 O22 1.438(19) .
O22 C154 1.451(19) .
C154 H15K 0.9900 .
C154 H15L 0.9900 .
O24 C164 1.441(18) .
O24 C165 1.434(19) .
C152 H15M 0.9900 .
C152 H15N 0.9900 .
C152 C151 1.472(19) .
C152 O20 1.462(19) .
C153 H15O 0.9900 .
C153 H15P 0.9900 .
C153 O20 1.474(19) .
C153 C150 1.441(19) .
O19 C151 1.444(19) .
O19 C150 1.462(19) .
O23 C163 1.486(19) .
O23 C166 1.432(18) .
C151 H15Q 0.9900 .
C151 H15R 0.9900 .
C164 H16H 0.9900 .
C164 H16I 0.9900 .
C164 C163 1.455(19) .
C163 H16J 0.9900 .
C163 H16K 0.9900 .
C166 H16L 0.9900 .
C166 H16M 0.9900 .
C166 C165 1.441(19) .
C150 H15S 0.9900 .
C150 H15T 0.9900 .
C165 H16N 0.9900 .
C165 H16O 0.9900 .

loop_
_exptl_oxdiff_crystal_face_indexfrac_h
_exptl_oxdiff_crystal_face_indexfrac_k
_exptl_oxdiff_crystal_face_indexfrac_l
_exptl_oxdiff_crystal_face_x
_exptl_oxdiff_crystal_face_y
_exptl_oxdiff_crystal_face_z
-9.9996 -3.9995 6.9998 0.1327 -0.4153 -0.8999
-10.9996 8.0005 2.9992 -0.5531 0.0925 -0.8275
-5.9991 11.0003 -9.0005 -0.4125 0.8173 -0.3866
2.9988 6.9996 9.9994 -0.8305 -0.4510 0.3849
-6.0007 3.0001 13.9993 -0.6090 -0.6997 -0.4369
4.9988 7.9995 6.9994 -0.8189 -0.2703 0.5634
0.0011 -6.9998 -10.9993 0.8374 0.4848 -0.1289
-4.9997 -10.9997 5.0004 0.6358 -0.4951 -0.5730
10.9994 -7.0005 -0.9993 0.4195 -0.1868 0.8471
3.9986 2.9996 11.9996 -0.6292 -0.6645 0.4201
-4.0036 6.0564 -13.0365 0.0410 0.9262 -0.2954
1.0011 -5.9998 -12.9993 0.8251 0.6154 -0.0340
2.9995 -13.0001 8.0006 0.6078 -0.7792 0.0969
9.9994 4.9994 -4.9999 -0.2663 0.3211 0.9195
